data_1561905
loop_
_publ_author_name
'Yamane, Hisanori'
'Yoshimura, Fumitaka'

_publ_section_title
;
 Synthesis, crystal structure and photoluminescence of
 (Ba0.99Eu0.01)Al3Si4N9
;
_journal_name_full 'Journal of Solid State Chemistry'
_journal_page_first 258
_journal_page_last 265
_journal_paper_doi 10.1016/j.jssc.2015.04.046
_journal_volume 228
_journal_year 2015
_chemical_formula_moiety
;
Al3 N3 Si4, N1.50,(N0.50), N, N, N, Ba0.99, Eu0.01
;
_chemical_formula_sum 'Al3 Ba0.99 Eu0.01 N9 Si4'
_chemical_formula_weight 456.88
_chemical_name_common
;
barium europium aluminum silicon nitride
;
_chemical_name_systematic
;
0.99barium 0.01europium trialuminum tetrasilicon nonanitrogen
;
_space_group_crystal_system monoclinic
_space_group_IT_number 4
_space_group_name_Hall 'P 2yb'
_space_group_name_H-M_alt 'P 1 21 1'
_cell_angle_alpha 90
_cell_angle_beta 118.8428(15)
_cell_angle_gamma 90
_cell_formula_units_Z 4
_cell_length_a 5.8376(4)
_cell_length_b 26.6895(12)
_cell_length_c 5.8393(3)
_cell_measurement_reflns_used 5032
_cell_measurement_temperature 293(2)
_cell_measurement_theta_max 27.49
_cell_measurement_theta_min 3.055
_cell_volume 796.92(8)
_computing_cell_refinement 'RAPID-AUTO (Rigaku Corporation, 2005)'
_computing_data_collection 'RAPID-AUTO (Rigaku Corporation, 2005)'
_computing_data_reduction 'RAPID-AUTO (Rigaku Corporation, 2005)'
_computing_molecular_graphics 'VESTA (Momma & "Izumi," 2008)'
_computing_publication_material 'SHELXL-2014/7 (Sheldrick, 2014)'
_computing_structure_refinement 'SHELXL-2014/7 (Sheldrick, 2014)'
_computing_structure_solution 'SIR2004 (Burla et "al.," 2005)'
_diffrn_ambient_temperature 293(2)
_diffrn_detector_area_resol_mean 10.0
_diffrn_measured_fraction_theta_full 0.994
_diffrn_measured_fraction_theta_max 0.996
_diffrn_measurement_device_type 'Rigaku RAXIS-RAPID II'
_diffrn_measurement_method \w
_diffrn_radiation_monochromator graphite
_diffrn_radiation_source 'fine-focus sealed tube'
_diffrn_radiation_type MoK\a
_diffrn_radiation_wavelength 0.71075
_diffrn_reflns_av_R_equivalents 0.0694
_diffrn_reflns_av_unetI/netI 0.0849
_diffrn_reflns_Laue_measured_fraction_full 0.994
_diffrn_reflns_Laue_measured_fraction_max 0.996
_diffrn_reflns_limit_h_max 7
_diffrn_reflns_limit_h_min -7
_diffrn_reflns_limit_k_max 34
_diffrn_reflns_limit_k_min -34
_diffrn_reflns_limit_l_max 7
_diffrn_reflns_limit_l_min -7
_diffrn_reflns_number 7621
_diffrn_reflns_point_group_measured_fraction_full 0.995
_diffrn_reflns_point_group_measured_fraction_max 0.996
_diffrn_reflns_theta_full 25.242
_diffrn_reflns_theta_max 27.476
_diffrn_reflns_theta_min 3.053
_exptl_absorpt_coefficient_mu 5.928
_exptl_absorpt_correction_T_max 0.852101
_exptl_absorpt_correction_T_min 0.712259
_exptl_absorpt_correction_type numerical
_exptl_absorpt_process_details
;               
NUMABS; Higashi 1999            
;
_exptl_crystal_colour 'pale green'
_exptl_crystal_density_diffrn 3.808
_exptl_crystal_description block
_exptl_crystal_F_000 856
_exptl_crystal_size_max 0.105
_exptl_crystal_size_mid 0.045
_exptl_crystal_size_min 0.045
_refine_diff_density_max 1.335
_refine_diff_density_min -12.541
_refine_diff_density_rms 0.469
_refine_ls_abs_structure_details
;
 Refined as an inversion twin.
;
_refine_ls_abs_structure_Flack 0.46(8)
_refine_ls_extinction_coef .
_refine_ls_extinction_method none
_refine_ls_goodness_of_fit_ref 1.101
_refine_ls_hydrogen_treatment undef
_refine_ls_matrix_type full
_refine_ls_number_parameters 251
_refine_ls_number_reflns 3546
_refine_ls_number_restraints 1
_refine_ls_restrained_S_all 1.101
_refine_ls_R_factor_all 0.1266
_refine_ls_R_factor_gt 0.0922
_refine_ls_shift/su_max 11.250
_refine_ls_shift/su_mean 0.204
_refine_ls_structure_factor_coef Fsqd
_refine_ls_weighting_details 'w=1/[\s^2^(Fo^2^)+(0.1320P)^2^] where P=(Fo^2^+2Fc^2^)/3'
_refine_ls_weighting_scheme calc
_refine_ls_wR_factor_gt 0.1991
_refine_ls_wR_factor_ref 0.2323
_reflns_Friedel_coverage 0.959
_reflns_Friedel_fraction_full 0.996
_reflns_Friedel_fraction_max 0.997
_reflns_number_gt 2262
_reflns_number_total 3546
_reflns_threshold_expression 'I > 2\s(I)'
_cod_data_source_file JSSC-2015-228-258.cif
_cod_data_source_block 1
_cod_depositor_comments
;
The following automatic conversions were performed:

data name '_iucr_refine_instruction_details' was replaced with
'_iucr_refine_instructions_details' as specified in the replacement
file 'data/replacement-values/replacement_tags.lst'.

Automatic conversion script
Id: cif_correct_tags 9268 2022-04-12 08:56:07Z antanas 
;
_cod_original_sg_symbol_H-M 'P 21'
_cod_database_code 1561905
_shelx_space_group_comment
;
The symmetry employed for this shelxl refinement is uniquely defined
by the following loop, which should always be used as a source of
symmetry information in preference to the above space-group names.
They are only intended as comments.
;

loop_
_space_group_symop_operation_xyz
'x, y, z'
'-x, y+1/2, -z'

loop_
_atom_site_label
_atom_site_type_symbol
_atom_site_fract_x
_atom_site_fract_y
_atom_site_fract_z
_atom_site_U_iso_or_equiv
_atom_site_adp_type
_atom_site_occupancy
_atom_site_site_symmetry_order
_atom_site_calc_flag
_atom_site_refinement_flags_posn
_atom_site_refinement_flags_adp
_atom_site_refinement_flags_occupancy
_atom_site_disorder_assembly
_atom_site_disorder_group
Ba1 Ba 0.3743(3) 0.66729(12) 0.3748(3) 0.0306(6) Uani 0.99 1 d . . P . .
Eu1 Eu 0.3743(3) 0.66729(12) 0.3748(3) 0.0306(6) Uani 0.01 1 d . . P . .
Ba2 Ba 0.127(2) 0.3996(6) 0.624(2) 0.040(3) Uani 0.495 1 d . . P . .
Eu2 Eu 0.127(2) 0.3996(6) 0.624(2) 0.040(3) Uani 0.005 1 d . . P . .
Ba3 Ba 0.6277(11) 0.3990(3) 0.1181(11) 0.0376(18) Uani 0.495 1 d . . P . .
Eu3 Eu 0.6277(11) 0.3990(3) 0.1181(11) 0.0376(18) Uani 0.005 1 d . . P . .
Si1 Si 0.1268(16) 0.3022(4) 0.1181(16) 0.018(2) Uani 0.5714 1 d . . P . .
Si2 Si 0.1302(19) 0.2632(4) 0.6201(19) 0.012(2) Uani 0.5714 1 d . . P . .
Si3 Si 0.6957(11) 0.6685(5) 0.0551(11) 0.0128(13) Uani 0.5714 1 d . . P . .
Si4 Si 0.6314(15) 0.3050(4) 0.6220(16) 0.016(2) Uani 0.5714 1 d . . P . .
Si5 Si 0.0541(10) 0.6660(5) 0.6966(10) 0.0091(12) Uani 0.5714 1 d . . P . .
Si6 Si 0.6295(19) 0.2629(4) 0.1197(19) 0.013(2) Uani 0.5714 1 d . . P . .
Si7 Si 0.154(5) 0.0675(7) 0.580(5) 0.016(5) Uiso 0.2857 1 d . . P . .
Si8 Si 0.095(5) 0.0660(8) 0.669(5) 0.024(5) Uiso 0.2857 1 d . . P . .
Si9 Si 0.198(4) 0.8981(8) 0.053(4) 0.027(4) Uiso 0.2857 1 d . . P . .
Si10 Si 0.050(3) 0.9019(6) 0.197(3) 0.012(3) Uiso 0.2857 1 d . . P . .
Si11 Si 0.445(4) 0.3980(7) 0.303(4) 0.027(4) Uiso 0.2857 1 d . . P . .
Si12 Si 0.304(4) 0.3923(7) 0.442(4) 0.026(4) Uiso 0.2857 1 d . . P . .
Si13 Si 0.151(3) 0.0925(6) 0.095(3) 0.009(4) Uiso 0.2857 1 d . . P . .
Si14 Si 0.104(3) 0.0912(6) 0.146(3) 0.017(4) Uiso 0.2857 1 d . . P . .
Si15 Si 0.656(5) 0.0662(8) 0.084(5) 0.018(5) Uiso 0.2857 1 d . . P . .
Si16 Si 0.594(5) 0.0664(8) 0.164(5) 0.024(6) Uiso 0.2857 1 d . . P . .
Si17 Si 0.086(4) 0.5005(7) 0.156(3) 0.016(4) Uiso 0.2857 1 d . . P . .
Si18 Si 0.164(3) 0.4991(6) 0.094(3) 0.012(3) Uiso 0.2857 1 d . . P . .
Si19 Si 0.336(4) -0.0007(7) 0.405(3) 0.014(4) Uiso 0.2857 1 d . . P . .
Si20 Si 0.412(4) 0.0002(7) 0.344(3) 0.015(4) Uiso 0.2857 1 d . . P . .
Si21 Si 0.154(4) 0.4729(8) 0.598(4) 0.029(5) Uiso 0.2857 1 d . . P . .
Si22 Si 0.608(7) 0.4702(14) 0.147(7) 0.022(8) Uiso 0.1429 1 d . . P . .
Si23 Si 0.657(9) 0.4763(17) 0.089(9) 0.043(10) Uiso 0.1429 1 d . . P . .
Al1 Al 0.1268(16) 0.3022(4) 0.1181(16) 0.018(2) Uani 0.4286 1 d . . P . .
Al2 Al 0.1302(19) 0.2632(4) 0.6201(19) 0.012(2) Uani 0.4286 1 d . . P . .
Al3 Al 0.6957(11) 0.6685(5) 0.0551(11) 0.0128(13) Uani 0.4286 1 d . . P . .
Al4 Al 0.6314(15) 0.3050(4) 0.6220(16) 0.016(2) Uani 0.4286 1 d . . P . .
Al5 Al 0.0541(10) 0.6660(5) 0.6966(10) 0.0091(12) Uani 0.4286 1 d . . P . .
Al6 Al 0.6295(19) 0.2629(4) 0.1197(19) 0.013(2) Uani 0.4286 1 d . . P . .
Al7 Al 0.154(5) 0.0675(7) 0.580(5) 0.016(5) Uiso 0.2143 1 d . . P . .
Al8 Al 0.095(5) 0.0660(8) 0.669(5) 0.024(5) Uiso 0.2143 1 d . . P . .
Al9 Al 0.198(4) 0.8981(8) 0.053(4) 0.027(4) Uiso 0.2143 1 d . . P . .
Al10 Al 0.050(3) 0.9019(6) 0.197(3) 0.012(3) Uiso 0.2143 1 d . . P . .
Al11 Al 0.445(4) 0.3980(7) 0.303(4) 0.027(4) Uiso 0.2143 1 d . . P . .
Al12 Al 0.304(4) 0.3923(7) 0.442(4) 0.026(4) Uiso 0.2143 1 d . . P . .
Al13 Al 0.151(3) 0.0925(6) 0.095(3) 0.009(4) Uiso 0.2143 1 d . . P . .
Al14 Al 0.104(3) 0.0912(6) 0.146(3) 0.017(4) Uiso 0.2143 1 d . . P . .
Al15 Al 0.656(5) 0.0662(8) 0.084(5) 0.018(5) Uiso 0.2143 1 d . . P . .
Al16 Al 0.594(5) 0.0664(8) 0.164(5) 0.024(6) Uiso 0.2143 1 d . . P . .
Al17 Al 0.086(4) 0.5005(7) 0.156(3) 0.016(4) Uiso 0.2143 1 d . . P . .
Al18 Al 0.164(3) 0.4991(6) 0.094(3) 0.012(3) Uiso 0.2143 1 d . . P . .
Al19 Al 0.336(4) -0.0007(7) 0.405(3) 0.014(4) Uiso 0.2143 1 d . . P . .
Al20 Al 0.412(4) 0.0002(7) 0.344(3) 0.015(4) Uiso 0.2143 1 d . . P . .
Al21 Al 0.154(4) 0.4729(8) 0.598(4) 0.029(5) Uiso 0.2143 1 d . . P . .
Al22 Al 0.608(7) 0.4702(14) 0.147(7) 0.022(8) Uiso 0.1071 1 d . . P . .
Al23 Al 0.657(9) 0.4763(17) 0.089(9) 0.043(10) Uiso 0.1071 1 d . . P . .
N1 N 0.791(5) 0.2843(11) 0.455(5) 0.025(6) Uiso 1 1 d . . . . .
N2 N 0.642(6) 0.3709(11) 0.626(7) 0.020(7) Uiso 1 1 d . . . . .
N3 N 0.199(5) 0.7832(12) 0.055(5) 0.026(6) Uiso 1 1 d . . . . .
N4 N 0.631(4) 0.1961(9) 0.119(4) 0.013(6) Uiso 1 1 d . . . . .
N5 N 0.296(5) 0.2808(13) 0.959(5) 0.036(7) Uiso 1 1 d . . . . .
N6 N 0.108(5) 0.6019(9) 0.638(5) 0.022(7) Uiso 1 1 d . . . . .
N7 N 0.133(4) 0.1954(8) 0.614(4) 0.008(5) Uiso 1 1 d . . . . .
N8 N 0.301(5) 0.2863(12) 0.451(5) 0.028(6) Uiso 1 1 d . . . . .
N9 N 0.122(7) 0.3703(13) 0.113(7) 0.025(9) Uiso 1 1 d . . . . .
N10 N 0.646(5) 0.6022(9) 0.106(5) 0.023(7) Uiso 1 1 d . . . . .
N11 N 0.137(4) 0.1706(15) 0.094(5) 0.084(6) Uiso 1 1 d . . . . .
N12 N 0.08(3) 0.411(7) 0.64(3) 0.04(3) Uiso 0.5 1 d . . P . .
N13 N 0.665(14) 0.411(2) 0.155(15) 0.012(16) Uiso 0.5 1 d . . P . .
N14 N 0.146(11) 0.9662(19) 0.094(10) 0.010(13) Uiso 0.5 1 d . . P . .
N15 N 0.117(13) 0.962(2) 0.142(13) 0.022(17) Uiso 0.5 1 d . . P . .
N16 N 0.394(13) 0.467(2) 0.337(13) 0.035(18) Uiso 0.5 1 d . . P . .
N17 N 0.353(12) 0.467(2) 0.407(12) 0.023(15) Uiso 0.5 1 d . . P . .
N18 N 0.148(9) 0.5651(17) 0.071(9) 0.015(10) Uiso 0.5 1 d . . P . .
N19 N 0.086(13) 0.561(2) 0.176(12) 0.038(15) Uiso 0.5 1 d . . P . .
N20 N 0.335(9) 0.0652(16) 0.421(9) 0.010(9) Uiso 0.5 1 d . . P . .
N21 N 0.376(11) 0.060(2) 0.314(11) 0.031(13) Uiso 0.5 1 d . . P . .
N22 N 0.582(8) 0.0092(16) 0.150(8) 0.007(8) Uiso 0.5 1 d . . P . .
N23 N 0.663(11) 0.007(2) 0.091(10) 0.025(12) Uiso 0.5 1 d . . P . .
N24 N 0.078(8) 0.0086(16) 0.639(8) 0.008(8) Uiso 0.5 1 d . . P . .
N25 N 0.176(11) 0.007(2) 0.600(10) 0.023(11) Uiso 0.5 1 d . . P . .

loop_
_atom_site_aniso_label
_atom_site_aniso_U_11
_atom_site_aniso_U_22
_atom_site_aniso_U_33
_atom_site_aniso_U_23
_atom_site_aniso_U_13
_atom_site_aniso_U_12
Ba1 0.0096(7) 0.0716(15) 0.0121(7) 0.0014(13) 0.0064(5) -0.0021(14)
Eu1 0.0096(7) 0.0716(15) 0.0121(7) 0.0014(13) 0.0064(5) -0.0021(14)
Ba2 0.014(2) 0.087(9) 0.016(3) -0.004(4) 0.0066(17) 0.004(4)
Eu2 0.014(2) 0.087(9) 0.016(3) -0.004(4) 0.0066(17) 0.004(4)
Ba3 0.013(2) 0.085(5) 0.014(2) 0.000(3) 0.0053(18) -0.007(3)
Eu3 0.013(2) 0.085(5) 0.014(2) 0.000(3) 0.0053(18) -0.007(3)
Si1 0.013(4) 0.024(5) 0.017(4) -0.003(4) 0.007(4) 0.000(4)
Si2 0.011(5) 0.016(4) 0.011(5) -0.003(3) 0.007(4) 0.002(4)
Si3 0.005(2) 0.028(4) 0.005(2) -0.001(4) 0.002(2) -0.001(4)
Si4 0.011(4) 0.017(4) 0.019(4) -0.002(3) 0.008(4) 0.000(4)
Si5 0.005(2) 0.020(3) 0.005(2) 0.001(4) 0.0043(19) -0.002(4)
Si6 0.013(5) 0.012(4) 0.011(5) 0.001(3) 0.005(4) 0.001(4)
Al1 0.013(4) 0.024(5) 0.017(4) -0.003(4) 0.007(4) 0.000(4)
Al2 0.011(5) 0.016(4) 0.011(5) -0.003(3) 0.007(4) 0.002(4)
Al3 0.005(2) 0.028(4) 0.005(2) -0.001(4) 0.002(2) -0.001(4)
Al4 0.011(4) 0.017(4) 0.019(4) -0.002(3) 0.008(4) 0.000(4)
Al5 0.005(2) 0.020(3) 0.005(2) 0.001(4) 0.0043(19) -0.002(4)
Al6 0.013(5) 0.012(4) 0.011(5) 0.001(3) 0.005(4) 0.001(4)

loop_
_atom_type_symbol
_atom_type_description
_atom_type_scat_dispersion_real
_atom_type_scat_dispersion_imag
_atom_type_scat_source
N N 0.0061 0.0033 'International Tables Vol C Tables 4.2.6.8 and 6.1.1.4'
Al Al 0.0645 0.0514 'International Tables Vol C Tables 4.2.6.8 and 6.1.1.4'
Si Si 0.0817 0.0704 'International Tables Vol C Tables 4.2.6.8 and 6.1.1.4'
Ba Ba -0.3244 2.2819 'International Tables Vol C Tables 4.2.6.8 and 6.1.1.4'

loop_
_exptl_crystal_face_index_h
_exptl_crystal_face_index_k
_exptl_crystal_face_index_l
_exptl_crystal_face_perp_dist
-5.20 5.18 0.61 0.0176
2.43 2.24 -5.88 0.0506
-2.43 -2.24 5.88 0.0375
-0.24 18.10 -3.63 0.0392
4.41 3.24 -5.57 0.0461
2.55 2.12 -5.90 0.0502
5.09 -5.27 -0.36 0.0128
0.04 -4.23 5.02 0.0339
0.56 26.48 0.13 0.0121
-1.05 -26.25 0.39 0.0255
-2.37 2.96 5.86 0.0358
-5.23 -2.62 0.50 0.0193
-5.24 1.63 4.93 0.0351
-4.99 5.34 0.14 0.0171

loop_
_geom_angle_atom_site_label_1
_geom_angle_atom_site_label_2
_geom_angle_atom_site_label_3
_geom_angle
_geom_angle_site_symmetry_1
_geom_angle_site_symmetry_3
N11 Ba1 N7 123.9(6) 2 2_656
N11 Ba1 N4 63.5(6) 2 2_655
N7 Ba1 N4 60.5(5) 2_656 2_655
N11 Ba1 N11 171.2(10) 2 2_656
N7 Ba1 N11 62.8(6) 2_656 2_656
N4 Ba1 N11 123.2(7) 2_655 2_656
N11 Ba1 N4 114.5(6) 2 2_656
N7 Ba1 N4 112.3(6) 2_656 2_656
N4 Ba1 N4 150.5(9) 2_655 2_656
N11 Ba1 N4 56.7(6) 2_656 2_656
N11 Ba1 N7 57.0(6) 2 2_556
N7 Ba1 N7 151.1(8) 2_656 2_556
N4 Ba1 N7 113.4(6) 2_655 2_556
N11 Ba1 N7 114.2(6) 2_656 2_556
N4 Ba1 N7 57.5(5) 2_656 2_556
N11 Ba1 N20 120.3(11) 2 2_656
N7 Ba1 N20 82.5(10) 2_656 2_656
N4 Ba1 N20 110.2(10) 2_655 2_656
N11 Ba1 N20 64.3(11) 2_656 2_656
N4 Ba1 N20 96.2(10) 2_656 2_656
N7 Ba1 N20 123.6(10) 2_556 2_656
N11 Ba1 N18 62.6(12) 2 .
N7 Ba1 N18 111.7(11) 2_656 .
N4 Ba1 N18 82.7(11) 2_655 .
N11 Ba1 N18 121.9(11) 2_656 .
N4 Ba1 N18 124.0(10) 2_656 .
N7 Ba1 N18 94.4(10) 2_556 .
N20 Ba1 N18 57.8(11) 2_656 .
N11 Ba1 N6 87.4(7) 2 .
N7 Ba1 N6 146.0(6) 2_656 .
N4 Ba1 N6 146.3(6) 2_655 .
N11 Ba1 N6 87.7(7) 2_656 .
N4 Ba1 N6 55.8(6) 2_656 .
N7 Ba1 N6 55.0(6) 2_556 .
N20 Ba1 N6 68.8(10) 2_656 .
N18 Ba1 N6 68.3(11) . .
N11 Ba1 N19 64.3(13) 2 .
N7 Ba1 N19 124.7(13) 2_656 .
N4 Ba1 N19 96.8(12) 2_655 .
N11 Ba1 N19 117.8(14) 2_656 .
N4 Ba1 N19 108.9(13) 2_656 .
N7 Ba1 N19 83.2(13) 2_556 .
N20 Ba1 N19 57.5(15) 2_656 .
N18 Ba1 N19 15.4(14) . .
N6 Ba1 N19 53.1(13) . .
N11 Ba1 N10 94.6(7) 2 .
N7 Ba1 N10 56.2(6) 2_656 .
N4 Ba1 N10 56.2(6) 2_655 .
N11 Ba1 N10 94.2(7) 2_656 .
N4 Ba1 N10 147.1(6) 2_656 .
N7 Ba1 N10 147.5(6) 2_556 .
N20 Ba1 N10 54.0(10) 2_656 .
N18 Ba1 N10 55.5(11) . .
N6 Ba1 N10 114.1(7) . .
N19 Ba1 N10 69.1(13) . .
N11 Ba1 Si3 94.2(5) 2 .
N7 Ba1 Si3 34.3(4) 2_656 .
N4 Ba1 Si3 34.0(5) 2_655 .
N11 Ba1 Si3 93.9(4) 2_656 .
N4 Ba1 Si3 146.6(4) 2_656 .
N7 Ba1 Si3 147.4(4) 2_556 .
N20 Ba1 Si3 82.5(9) 2_656 .
N18 Ba1 Si3 83.5(10) . .
N6 Ba1 Si3 147.3(5) . .
N19 Ba1 Si3 98.6(13) . .
N10 Ba1 Si3 33.2(5) . .
Al10 Ba2 Si10 0.0 2_546 2_546
Al10 Ba2 Si12 175.8(14) 2_546 .
Si10 Ba2 Si12 175.8(14) 2_546 .
Al10 Ba2 Si21 95.9(11) 2_546 .
Si10 Ba2 Si21 95.9(11) 2_546 .
Si12 Ba2 Si21 88.3(11) . .
Al10 Ba2 N13 90.8(18) 2_546 1_455
Si10 Ba2 N13 90.8(18) 2_546 1_455
Si12 Ba2 N13 89.5(18) . 1_455
Si21 Ba2 N13 84.0(15) . 1_455
Al10 Ba2 N17 139.0(16) 2_546 .
Si10 Ba2 N17 139.0(16) 2_546 .
Si12 Ba2 N17 45.2(14) . .
Si21 Ba2 N17 43.1(14) . .
N13 Ba2 N17 86(2) 1_455 .
Al10 Ba2 N15 32.8(15) 2_546 2_546
Si10 Ba2 N15 32.8(15) 2_546 2_546
Si12 Ba2 N15 151.5(17) . 2_546
Si21 Ba2 N15 63.2(15) . 2_546
N13 Ba2 N15 87(2) 1_455 2_546
N17 Ba2 N15 106.2(19) . 2_546
Al10 Ba2 N2 34.8(8) 2_546 1_455
Si10 Ba2 N2 34.8(8) 2_546 1_455
Si12 Ba2 N2 142.8(10) . 1_455
Si21 Ba2 N2 111.9(10) . 1_455
N13 Ba2 N2 63.5(18) 1_455 1_455
N17 Ba2 N2 144.7(16) . 1_455
N15 Ba2 N2 57.2(15) 2_546 1_455
Al10 Ba2 Eu3 90.4(6) 2_546 1_556
Si10 Ba2 Eu3 90.4(6) 2_546 1_556
Si12 Ba2 Eu3 89.7(7) . 1_556
Si21 Ba2 Eu3 90.1(7) . 1_556
N13 Ba2 Eu3 174.0(14) 1_455 1_556
N17 Ba2 Eu3 89.1(12) . 1_556
N15 Ba2 Eu3 91.2(13) 2_546 1_556
N2 Ba2 Eu3 119.7(8) 1_455 1_556
Al10 Ba2 Ba3 90.4(6) 2_546 1_556
Si10 Ba2 Ba3 90.4(6) 2_546 1_556
Si12 Ba2 Ba3 89.7(7) . 1_556
Si21 Ba2 Ba3 90.1(7) . 1_556
N13 Ba2 Ba3 174.0(14) 1_455 1_556
N17 Ba2 Ba3 89.1(12) . 1_556
N15 Ba2 Ba3 91.2(13) 2_546 1_556
N2 Ba2 Ba3 119.7(8) 1_455 1_556
Eu3 Ba2 Ba3 0.0 1_556 1_556
Al9 Ba3 Si9 0.0 2_645 2_645
Al9 Ba3 Si11 178.3(12) 2_645 .
Si9 Ba3 Si11 178.3(12) 2_645 .
Al9 Ba3 Si22 98.2(16) 2_645 .
Si9 Ba3 Si22 98.2(16) 2_645 .
Si11 Ba3 Si22 83.5(16) . .
Al9 Ba3 Si23 82.8(16) 2_645 .
Si9 Ba3 Si23 82.8(16) 2_645 .
Si11 Ba3 Si23 98.9(16) . .
Si22 Ba3 Si23 15.4(16) . .
Al9 Ba3 N14 40.0(13) 2_645 2_645
Si9 Ba3 N14 40.0(13) 2_645 2_645
Si11 Ba3 N14 141.7(14) . 2_645
Si22 Ba3 N14 58.2(17) . 2_645
Si23 Ba3 N14 42.8(17) . 2_645
Al9 Ba3 N16 142.4(16) 2_645 .
Si9 Ba3 N16 142.4(16) 2_645 .
Si11 Ba3 N16 39.3(15) . .
Si22 Ba3 N16 44.3(19) . .
Si23 Ba3 N16 59.6(19) . .
N14 Ba3 N16 102.4(19) 2_645 .
Al9 Ba3 Eu2 91.0(7) 2_645 1_554
Si9 Ba3 Eu2 91.0(7) 2_645 1_554
Si11 Ba3 Eu2 89.6(7) . 1_554
Si22 Ba3 Eu2 90.4(11) . 1_554
Si23 Ba3 Eu2 89.8(12) . 1_554
N14 Ba3 Eu2 91.1(11) 2_645 1_554
N16 Ba3 Eu2 88.5(13) . 1_554
Al9 Ba3 Ba2 91.0(7) 2_645 1_554
Si9 Ba3 Ba2 91.0(7) 2_645 1_554
Si11 Ba3 Ba2 89.6(7) . 1_554
Si22 Ba3 Ba2 90.4(11) . 1_554
Si23 Ba3 Ba2 89.8(12) . 1_554
N14 Ba3 Ba2 91.1(11) 2_645 1_554
N16 Ba3 Ba2 88.5(13) . 1_554
Eu2 Ba3 Ba2 0.0 1_554 1_554
N3 Si1 N5 109.5(14) 2_545 1_554
N3 Si1 N8 117.4(14) 2_545 .
N5 Si1 N8 109.5(15) 1_554 .
N3 Si1 N9 106.1(16) 2_545 .
N5 Si1 N9 109.1(19) 1_554 .
N8 Si1 N9 104.8(16) . .
N5 Si2 N7 106.1(14) . .
N5 Si2 N8 111.4(14) . .
N7 Si2 N8 108.5(13) . .
N5 Si2 N1 111.8(14) . 1_455
N7 Si2 N1 108.3(12) . 1_455
N8 Si2 N1 110.6(13) . 1_455
N5 Si2 Ba2 74.6(11) . .
N7 Si2 Ba2 179.2(9) . .
N8 Si2 Ba2 70.8(10) . .
N1 Si2 Ba2 71.8(9) 1_455 .
N11 Si3 N4 115.5(14) 2_655 2_655
N11 Si3 N7 113.2(13) 2_655 2_656
N4 Si3 N7 108.8(11) 2_655 2_656
N11 Si3 N10 108.0(19) 2_655 .
N4 Si3 N10 105.8(12) 2_655 .
N7 Si3 N10 104.7(11) 2_656 .
N11 Si3 Al13 55.1(17) 2_655 2_655
N4 Si3 Al13 125.2(9) 2_655 2_655
N7 Si3 Al13 124.8(9) 2_656 2_655
N10 Si3 Al13 52.9(10) . 2_655
N11 Si3 Si13 55.1(17) 2_655 2_655
N4 Si3 Si13 125.2(9) 2_655 2_655
N7 Si3 Si13 124.8(9) 2_656 2_655
N10 Si3 Si13 52.9(10) . 2_655
Al13 Si3 Si13 0.0 2_655 2_655
N11 Si3 Al14 47.7(16) 2_655 2_655
N4 Si3 Al14 125.4(9) 2_655 2_655
N7 Si3 Al14 125.7(8) 2_656 2_655
N10 Si3 Al14 60.4(10) . 2_655
Al13 Si3 Al14 7.5(6) 2_655 2_655
Si13 Si3 Al14 7.5(6) 2_655 2_655
N11 Si3 Ba1 177.7(14) 2_655 .
N4 Si3 Ba1 65.5(7) 2_655 .
N7 Si3 Ba1 64.6(7) 2_656 .
N10 Si3 Ba1 73.4(10) . .
Al13 Si3 Ba1 126.3(6) 2_655 .
Si13 Si3 Ba1 126.3(6) 2_655 .
Al14 Si3 Ba1 133.8(6) 2_655 .
N11 Si3 Ba1 56.8(9) 2_655 1_655
N4 Si3 Ba1 156.5(10) 2_655 1_655
N7 Si3 Ba1 62.4(7) 2_656 1_655
N10 Si3 Ba1 97.6(9) . 1_655
Al13 Si3 Ba1 71.2(4) 2_655 1_655
Si13 Si3 Ba1 71.2(4) 2_655 1_655
Al14 Si3 Ba1 68.3(4) 2_655 1_655
Ba1 Si3 Ba1 121.38(17) . 1_655
N11 Si3 Eu1 56.8(9) 2_655 1_655
N4 Si3 Eu1 156.5(10) 2_655 1_655
N7 Si3 Eu1 62.4(7) 2_656 1_655
N10 Si3 Eu1 97.6(9) . 1_655
Al13 Si3 Eu1 71.2(4) 2_655 1_655
Si13 Si3 Eu1 71.2(4) 2_655 1_655
Al14 Si3 Eu1 68.3(4) 2_655 1_655
Ba1 Si3 Eu1 121.4 . 1_655
Ba1 Si3 Eu1 0.00(3) 1_655 1_655
N11 Si3 Eu1 60.7(9) 2_655 1_554
N4 Si3 Eu1 61.6(7) 2_655 1_554
N7 Si3 Eu1 157.4(9) 2_656 1_554
N10 Si3 Eu1 97.8(8) . 1_554
Al13 Si3 Eu1 71.6(4) 2_655 1_554
Si13 Si3 Eu1 71.6(4) 2_655 1_554
Al14 Si3 Eu1 68.3(4) 2_655 1_554
Ba1 Si3 Eu1 121.1 . 1_554
Ba1 Si3 Eu1 117.44(18) 1_655 1_554
Eu1 Si3 Eu1 117.44(18) 1_655 1_554
N1 Si4 N3 108.6(14) . 2_646
N1 Si4 N2 107.5(18) . .
N3 Si4 N2 108.7(16) 2_646 .
N1 Si4 N8 109.1(14) . .
N3 Si4 N8 114.4(14) 2_646 .
N2 Si4 N8 108.3(16) . .
N1 Si4 Ba1 72.0(10) . 2_646
N3 Si4 Ba1 70.4(10) 2_646 2_646
N2 Si4 Ba1 178.6(12) . 2_646
N8 Si4 Ba1 73.1(10) . 2_646
N1 Si4 Ba2 66.6(10) . 1_655
N3 Si4 Ba2 100.4(10) 2_646 1_655
N2 Si4 Ba2 47.1(13) . 1_655
N8 Si4 Ba2 143.6(10) . 1_655
Ba1 Si4 Ba2 131.8(3) 2_646 1_655
N1 Si4 Ba3 146.5(10) . 1_556
N3 Si4 Ba3 67.2(10) 2_646 1_556
N2 Si4 Ba3 49.5(13) . 1_556
N8 Si4 Ba3 102.2(10) . 1_556
Ba1 Si4 Ba3 130.2(3) 2_646 1_556
Ba2 Si4 Ba3 81.2(3) 1_655 1_556
N7 Si5 N4 110.9(12) 2_556 2_656
N7 Si5 N6 107.5(11) 2_556 .
N4 Si5 N6 108.2(12) 2_656 .
N7 Si5 N11 110.1(12) 2_556 2_556
N4 Si5 N11 108.3(12) 2_656 2_556
N6 Si5 N11 111.8(16) . 2_556
N7 Si5 Al14 124.1(9) 2_556 2_556
N4 Si5 Al14 125.0(9) 2_656 2_556
N6 Si5 Al14 56.7(10) . 2_556
N11 Si5 Al14 55.1(13) 2_556 2_556
N7 Si5 Si14 124.1(9) 2_556 2_556
N4 Si5 Si14 125.0(9) 2_656 2_556
N6 Si5 Si14 56.7(10) . 2_556
N11 Si5 Si14 55.1(13) 2_556 2_556
Al14 Si5 Si14 0.0 2_556 2_556
N7 Si5 Al13 123.9(8) 2_556 2_556
N4 Si5 Al13 124.5(8) 2_656 2_556
N6 Si5 Al13 65.0(10) . 2_556
N11 Si5 Al13 46.8(13) 2_556 2_556
Al14 Si5 Al13 8.3(5) 2_556 2_556
Si14 Si5 Al13 8.3(5) 2_556 2_556
N7 Si5 Ba1 69.2(7) 2_556 .
N4 Si5 Ba1 68.5(7) 2_656 .
N6 Si5 Ba1 72.3(9) . .
N11 Si5 Ba1 175.7(14) 2_556 .
Al14 Si5 Ba1 129.0(6) 2_556 .
Si14 Si5 Ba1 129.0(6) 2_556 .
Al13 Si5 Ba1 137.3(5) 2_556 .
N7 Si5 Eu1 152.2(9) 2_556 1_556
N4 Si5 Eu1 58.9(7) 2_656 1_556
N6 Si5 Eu1 100.2(8) . 1_556
N11 Si5 Eu1 57.3(7) 2_556 1_556
Al14 Si5 Eu1 71.7(4) 2_556 1_556
Si14 Si5 Eu1 71.7(4) 2_556 1_556
Al13 Si5 Eu1 68.1(3) 2_556 1_556
Ba1 Si5 Eu1 121.3 . 1_556
N7 Si5 Ba1 152.2(9) 2_556 1_556
N4 Si5 Ba1 58.9(7) 2_656 1_556
N6 Si5 Ba1 100.2(8) . 1_556
N11 Si5 Ba1 57.3(7) 2_556 1_556
Al14 Si5 Ba1 71.7(4) 2_556 1_556
Si14 Si5 Ba1 71.7(4) 2_556 1_556
Al13 Si5 Ba1 68.1(3) 2_556 1_556
Ba1 Si5 Ba1 121.33(16) . 1_556
Eu1 Si5 Ba1 0.0 1_556 1_556
N7 Si5 Ba1 57.9(7) 2_556 1_455
N4 Si5 Ba1 152.2(10) 2_656 1_455
N6 Si5 Ba1 99.5(8) . 1_455
N11 Si5 Ba1 60.4(7) 2_556 1_455
Al14 Si5 Ba1 71.7(4) 2_556 1_455
Si14 Si5 Ba1 71.7(4) 2_556 1_455
Al13 Si5 Ba1 68.5(3) 2_556 1_455
Ba1 Si5 Ba1 121.07(16) . 1_455
Eu1 Si5 Ba1 117.6 1_556 1_455
Ba1 Si5 Ba1 117.58(17) 1_556 1_455
N5 Si6 N4 105.9(14) 1_554 .
N5 Si6 N1 110.7(14) 1_554 .
N4 Si6 N1 108.5(12) . .
N5 Si6 N3 112.5(14) 1_554 2_645
N4 Si6 N3 107.0(14) . 2_645
N1 Si6 N3 111.9(13) . 2_645
N5 Si6 Ba3 74.1(11) 1_554 .
N4 Si6 Ba3 179.7(10) . .
N1 Si6 Ba3 71.7(9) . .
N3 Si6 Ba3 72.7(10) 2_645 .
Si8 Si7 N25 87(3) . .
Si8 Si7 N24 64(3) . .
N25 Si7 N24 25(2) . .
Si8 Si7 N6 90(3) . 2_546
N25 Si7 N6 127(3) . 2_546
N24 Si7 N6 115(2) . 2_546
Si8 Si7 N20 169(4) . .
N25 Si7 N20 87(3) . .
N24 Si7 N20 111(2) . .
N6 Si7 N20 101(2) 2_546 .
Si8 Si7 N10 68(3) . 2_646
N25 Si7 N10 115(2) . 2_646
N24 Si7 N10 111(2) . 2_646
N6 Si7 N10 112.0(15) 2_546 2_646
N20 Si7 N10 107(2) . 2_646
Si8 Si7 Si14 149(3) . .
N25 Si7 Si14 107(2) . .
N24 Si7 Si14 121.7(18) . .
N6 Si7 Si14 58.9(13) 2_546 .
N20 Si7 Si14 42.1(16) . .
N10 Si7 Si14 125.6(14) 2_646 .
Si8 Si7 Si19 131(3) . .
N25 Si7 Si19 44(2) . .
N24 Si7 Si19 68.0(16) . .
N6 Si7 Si19 118.7(15) 2_546 .
N20 Si7 Si19 43.4(17) . .
N10 Si7 Si19 124.0(14) 2_646 .
Si14 Si7 Si19 69.0(8) . .
Si7 Si8 N24 90(3) . .
Si7 Si8 N19 170(5) . 2_546
N24 Si8 N19 88(3) . 2_546
Si7 Si8 N25 68(3) . .
N24 Si8 N25 24(2) . .
N19 Si8 N25 112(3) 2_546 .
Si7 Si8 N10 89(3) . 2_646
N24 Si8 N10 129(3) . 2_646
N19 Si8 N10 100(3) 2_546 2_646
N25 Si8 N10 116(2) . 2_646
Si7 Si8 N6 66(3) . 2_546
N24 Si8 N6 115(2) . 2_546
N19 Si8 N6 106(3) 2_546 2_546
N25 Si8 N6 111(2) . 2_546
N10 Si8 N6 111.1(16) 2_646 2_546
Si7 Si8 Si13 144(3) . 1_556
N24 Si8 Si13 112(2) . 1_556
N19 Si8 Si13 45(2) 2_546 1_556
N25 Si8 Si13 125(2) . 1_556
N10 Si8 Si13 55.3(13) 2_646 1_556
N6 Si8 Si13 122.5(14) 2_546 1_556
Si7 Si8 Al13 144(3) . 1_556
N24 Si8 Al13 112(2) . 1_556
N19 Si8 Al13 45(2) 2_546 1_556
N25 Si8 Al13 125(2) . 1_556
N10 Si8 Al13 55.3(13) 2_646 1_556
N6 Si8 Al13 122.5(14) 2_546 1_556
Si13 Si8 Al13 0.0(8) 1_556 1_556
Si7 Si8 Si17 138(3) . 2_546
N24 Si8 Si17 48(2) . 2_546
N19 Si8 Si17 40(2) 2_546 2_546
N25 Si8 Si17 71(2) . 2_546
N10 Si8 Si17 117.5(15) 2_646 2_546
N6 Si8 Si17 123.4(14) 2_546 2_546
Si13 Si8 Si17 70.2(9) 1_556 2_546
Al13 Si8 Si17 70.2(9) 1_556 2_546
Si7 Si8 Al17 138(3) . 2_546
N24 Si8 Al17 48(2) . 2_546
N19 Si8 Al17 40(2) 2_546 2_546
N25 Si8 Al17 71(2) . 2_546
N10 Si8 Al17 117.5(15) 2_646 2_546
N6 Si8 Al17 123.4(14) 2_546 2_546
Si13 Si8 Al17 70.2(9) 1_556 2_546
Al13 Si8 Al17 70.2(9) 1_556 2_546
Si17 Si8 Al17 0.0(13) 2_546 2_546
Si7 Si8 Si23 96(3) . 2_646
N24 Si8 Si23 36(2) . 2_646
N19 Si8 Si23 88(3) 2_546 2_646
N25 Si8 Si23 38(2) . 2_646
N10 Si8 Si23 92.6(15) 2_646 2_646
N6 Si8 Si23 149.0(17) 2_546 2_646
Si13 Si8 Si23 87.2(13) 1_556 2_646
Al13 Si8 Si23 87.2(13) 1_556 2_646
Si17 Si8 Si23 54.2(11) 2_546 2_646
Al17 Si8 Si23 54.2(11) 2_546 2_646
Si10 Si9 Eu3 175.2(16) . 2_655
Si10 Si9 Ba3 175.2(16) . 2_655
Eu3 Si9 Ba3 0.0 2_655 2_655
Si10 Si9 N13 163(3) . 2_655
Eu3 Si9 N13 12(2) 2_655 2_655
Ba3 Si9 N13 12(2) 2_655 2_655
Si10 Si9 N9 66.1(15) . 2
Eu3 Si9 N9 116.1(17) 2_655 2
Ba3 Si9 N9 116.1(17) 2_655 2
N13 Si9 N9 114(3) 2_655 2
Si10 Si9 N2 65.3(16) . 2_656
Eu3 Si9 N2 116.9(16) 2_655 2_656
Ba3 Si9 N2 116.9(16) 2_655 2_656
N13 Si9 N2 128(3) 2_655 2_656
N9 Si9 N2 106.2(19) 2 2_656
Si10 Si9 N14 72(2) . .
Eu3 Si9 N14 104(2) 2_655 .
Ba3 Si9 N14 104(2) 2_655 .
N13 Si9 N14 93(3) 2_655 .
N9 Si9 N14 106(2) 2 .
N2 Si9 N14 107(2) 2_656 .
Si10 Si9 N15 59(2) . .
Eu3 Si9 N15 116(2) 2_655 .
Ba3 Si9 N15 116(2) 2_655 .
N13 Si9 N15 106(3) 2_655 .
N9 Si9 N15 101(3) 2 .
N2 Si9 N15 98(2) 2_656 .
N14 Si9 N15 12(3) . .
Si10 Si9 Al23 120.7(16) . 2_655
Eu3 Si9 Al23 54.5(13) 2_655 2_655
Ba3 Si9 Al23 54.5(13) 2_655 2_655
N13 Si9 Al23 45(2) 2_655 2_655
N9 Si9 Al23 126.0(18) 2 2_655
N2 Si9 Al23 125.9(17) 2_656 2_655
N14 Si9 Al23 49(2) . 2_655
N15 Si9 Al23 61(2) . 2_655
Si10 Si9 Si23 120.7(16) . 2_655
Eu3 Si9 Si23 54.5(13) 2_655 2_655
Ba3 Si9 Si23 54.5(13) 2_655 2_655
N13 Si9 Si23 45(2) 2_655 2_655
N9 Si9 Si23 126.0(18) 2 2_655
N2 Si9 Si23 125.9(17) 2_656 2_655
N14 Si9 Si23 49(2) . 2_655
N15 Si9 Si23 61(2) . 2_655
Al23 Si9 Si23 0.0 2_655 2_655
Si10 Si9 Al22 131.8(14) . 2_655
Eu3 Si9 Al22 43.4(11) 2_655 2_655
Ba3 Si9 Al22 43.4(11) 2_655 2_655
N13 Si9 Al22 34(2) 2_655 2_655
N9 Si9 Al22 126.2(16) 2 2_655
N2 Si9 Al22 127.6(16) 2_656 2_655
N14 Si9 Al22 60(2) . 2_655
N15 Si9 Al22 72(2) . 2_655
Al23 Si9 Al22 11.1(12) 2_655 2_655
Si23 Si9 Al22 11.1(12) 2_655 2_655
Si9 Si10 N15 73(3) . .
Si9 Si10 N12 173(7) . 2_556
N15 Si10 N12 102(7) . 2_556
Si9 Si10 Eu2 174.1(14) . 2_556
N15 Si10 Eu2 113(3) . 2_556
N12 Si10 Eu2 12(7) 2_556 2_556
Si9 Si10 Ba2 174.1(14) . 2_556
N15 Si10 Ba2 113(3) . 2_556
N12 Si10 Ba2 12(7) 2_556 2_556
Eu2 Si10 Ba2 0.0 2_556 2_556
Si9 Si10 N2 66.1(16) . 2_656
N15 Si10 N2 106(2) . 2_656
N12 Si10 N2 113(7) 2_556 2_656
Eu2 Si10 N2 110.4(15) 2_556 2_656
Ba2 Si10 N2 110.4(15) 2_556 2_656
Si9 Si10 N9 65.6(15) . 2
N15 Si10 N9 108(3) . 2
N12 Si10 N9 120(7) 2_556 2
Eu2 Si10 N9 112.1(16) 2_556 2
Ba2 Si10 N9 112.1(16) 2_556 2
N2 Si10 N9 106.3(17) 2_656 2
Si9 Si10 N14 64(2) . .
N15 Si10 N14 9(3) . .
N12 Si10 N14 111(7) 2_556 .
Eu2 Si10 N14 122(2) 2_556 .
Ba2 Si10 N14 122(2) 2_556 .
N2 Si10 N14 102.8(19) 2_656 .
N9 Si10 N14 102(2) 2 .
Si9 Si10 Al21 141.3(12) . 2_556
N15 Si10 Al21 68(2) . 2_556
N12 Si10 Al21 33(7) 2_556 2_556
Eu2 Si10 Al21 44.6(8) 2_556 2_556
Ba2 Si10 Al21 44.6(8) 2_556 2_556
N2 Si10 Al21 125.7(14) 2_656 2_556
N9 Si10 Al21 127.1(14) 2 2_556
N14 Si10 Al21 77.6(18) . 2_556
Si9 Si10 Si21 141.3(12) . 2_556
N15 Si10 Si21 68(2) . 2_556
N12 Si10 Si21 33(7) 2_556 2_556
Eu2 Si10 Si21 44.6(8) 2_556 2_556
Ba2 Si10 Si21 44.6(8) 2_556 2_556
N2 Si10 Si21 125.7(14) 2_656 2_556
N9 Si10 Si21 127.1(14) 2 2_556
N14 Si10 Si21 77.6(18) . 2_556
Al21 Si10 Si21 0.0 2_556 2_556
Si9 Si10 Ba3 2.6(9) . 2_655
N15 Si10 Ba3 70(2) . 2_655
N12 Si10 Ba3 171(7) 2_556 2_655
Eu2 Si10 Ba3 176.6(10) 2_556 2_655
Ba2 Si10 Ba3 176.6(10) 2_556 2_655
N2 Si10 Ba3 67.4(13) 2_656 2_655
N9 Si10 Ba3 66.8(13) 2 2_655
N14 Si10 Ba3 61.1(18) . 2_655
Al21 Si10 Ba3 138.7(7) 2_556 2_655
Si21 Si10 Ba3 138.7(7) 2_556 2_655
Si12 Si11 N2 67.4(15) . .
Si12 Si11 N9 65.6(17) . .
N2 Si11 N9 114.9(19) . .
Si12 Si11 Ba3 174.6(15) . .
N2 Si11 Ba3 110.8(16) . .
N9 Si11 Ba3 111.8(16) . .
Si12 Si11 N16 83(3) . .
N2 Si11 N16 109(2) . .
N9 Si11 N16 107(2) . .
Ba3 Si11 N16 102(3) . .
Si12 Si11 N13 172(3) . .
N2 Si11 N13 108(3) . .
N9 Si11 N13 122(3) . .
Ba3 Si11 N13 12(2) . .
N16 Si11 N13 93(3) . .
Si12 Si11 N17 68(2) . .
N2 Si11 N17 100(2) . .
N9 Si11 N17 102(2) . .
Ba3 Si11 N17 117(2) . .
N16 Si11 N17 15(3) . .
N13 Si11 N17 108(3) . .
Si12 Si11 Si22 136.0(16) . .
N2 Si11 Si22 121.3(16) . .
N9 Si11 Si22 123.7(17) . .
Ba3 Si11 Si22 49.4(11) . .
N16 Si11 Si22 53(3) . .
N13 Si11 Si22 40(2) . .
N17 Si11 Si22 68(2) . .
Si11 Si12 N9 68.2(17) . .
Si11 Si12 Ba2 167.6(15) . .
N9 Si12 Ba2 116.8(17) . .
Si11 Si12 N2 66.9(15) . .
N9 Si12 N2 116.3(18) . .
Ba2 Si12 N2 116.8(16) . .
Si11 Si12 N12 160(5) . .
N9 Si12 N12 117(5) . .
Ba2 Si12 N12 8(5) . .
N2 Si12 N12 121(5) . .
Si11 Si12 N17 72(2) . .
N9 Si12 N17 105(2) . .
Ba2 Si12 N17 96(2) . .
N2 Si12 N17 102(2) . .
N12 Si12 N17 88(5) . .
Si11 Si12 N16 58(2) . .
N9 Si12 N16 95(2) . .
Ba2 Si12 N16 110(2) . .
N2 Si12 N16 96(2) . .
N12 Si12 N16 103(5) . .
N17 Si12 N16 15(3) . .
Si11 Si12 Si21 119.2(12) . .
N9 Si12 Si21 120.8(14) . .
Ba2 Si12 Si21 48.4(9) . .
N2 Si12 Si21 119.7(14) . .
N12 Si12 Si21 41(5) . .
N17 Si12 Si21 47(2) . .
N16 Si12 Si21 62(2) . .
N21 Si13 N18 117(3) . 2_545
N21 Si13 N19 118(3) . 2_545
N18 Si13 N19 29(3) 2_545 2_545
N21 Si13 N20 25(3) . .
N18 Si13 N20 110(2) 2_545 .
N19 Si13 N20 125(3) 2_545 .
N21 Si13 N10 93(3) . 2_645
N18 Si13 N10 117(2) 2_545 2_645
N19 Si13 N10 88(3) 2_545 2_645
N20 Si13 N10 115.9(19) . 2_645
N21 Si13 N11 124(2) . .
N18 Si13 N11 113.6(18) 2_545 .
N19 Si13 N11 118(2) 2_545 .
N20 Si13 N11 113.8(17) . .
N10 Si13 N11 84.7(12) 2_645 .
N21 Si13 Al8 109(3) . 1_554
N18 Si13 Al8 72.6(19) 2_545 1_554
N19 Si13 Al8 44(2) 2_545 1_554
N20 Si13 Al8 131.8(17) . 1_554
N10 Si13 Al8 44.4(10) 2_645 1_554
N11 Si13 Al8 107.5(11) . 1_554
N21 Si13 Si8 109(3) . 1_554
N18 Si13 Si8 72.6(19) 2_545 1_554
N19 Si13 Si8 44(2) 2_545 1_554
N20 Si13 Si8 131.8(17) . 1_554
N10 Si13 Si8 44.4(10) 2_645 1_554
N11 Si13 Si8 107.5(11) . 1_554
Al8 Si13 Si8 0.0 1_554 1_554
N21 Si13 Si16 48(2) . .
N18 Si13 Si16 131.7(19) 2_545 .
N19 Si13 Si16 109(3) 2_545 .
N20 Si13 Si16 71.3(17) . .
N10 Si13 Si16 45.0(10) 2_645 .
N11 Si13 Si16 108.4(12) . .
Al8 Si13 Si16 72.9(10) 1_554 .
Si8 Si13 Si16 72.9(10) 1_554 .
N21 Si13 Al3 115(2) . 2_645
N18 Si13 Al3 125.8(18) 2_545 2_645
N19 Si13 Al3 109(2) 2_545 2_645
N20 Si13 Al3 123.4(16) . 2_645
N10 Si13 Al3 45.9(8) 2_645 2_645
N11 Si13 Al3 38.8(8) . 2_645
Al8 Si13 Al3 77.1(8) 1_554 2_645
Si8 Si13 Al3 77.1(8) 1_554 2_645
Si16 Si13 Al3 76.8(8) . 2_645
N21 Si13 Si3 115(2) . 2_645
N18 Si13 Si3 125.8(18) 2_545 2_645
N19 Si13 Si3 109(2) 2_545 2_645
N20 Si13 Si3 123.4(16) . 2_645
N10 Si13 Si3 45.9(8) 2_645 2_645
N11 Si13 Si3 38.8(8) . 2_645
Al8 Si13 Si3 77.1(8) 1_554 2_645
Si8 Si13 Si3 77.1(8) 1_554 2_645
Si16 Si13 Si3 76.8(8) . 2_645
Al3 Si13 Si3 0.0 2_645 2_645
N18 Si14 N21 122(3) 2_545 .
N18 Si14 N20 127(3) 2_545 .
N21 Si14 N20 27(2) . .
N18 Si14 N19 28(3) 2_545 2_545
N21 Si14 N19 109(3) . 2_545
N20 Si14 N19 128(3) . 2_545
N18 Si14 N11 116(2) 2_545 .
N21 Si14 N11 117(2) . .
N20 Si14 N11 117.1(19) . .
N19 Si14 N11 109(2) 2_545 .
N18 Si14 N6 87(2) 2_545 2_546
N21 Si14 N6 112(2) . 2_546
N20 Si14 N6 85(2) . 2_546
N19 Si14 N6 115(2) 2_545 2_546
N11 Si14 N6 93.8(12) . 2_546
N18 Si14 Si7 108(2) 2_545 .
N21 Si14 Si7 70(2) . .
N20 Si14 Si7 43.3(19) . .
N19 Si14 Si7 130(2) 2_545 .
N11 Si14 Si7 114.6(11) . .
N6 Si14 Si7 42.5(9) 2_546 .
N18 Si14 Al15 43(2) 2_545 1_455
N21 Si14 Al15 126(2) . 1_455
N20 Si14 Al15 109(2) . 1_455
N19 Si14 Al15 71(2) 2_545 1_455
N11 Si14 Al15 113.0(11) . 1_455
N6 Si14 Al15 44.2(9) 2_546 1_455
Si7 Si14 Al15 71.8(10) . 1_455
N18 Si14 Si15 43(2) 2_545 1_455
N21 Si14 Si15 126(2) . 1_455
N20 Si14 Si15 109(2) . 1_455
N19 Si14 Si15 71(2) 2_545 1_455
N11 Si14 Si15 113.0(11) . 1_455
N6 Si14 Si15 44.2(9) 2_546 1_455
Si7 Si14 Si15 71.8(10) . 1_455
Al15 Si14 Si15 0.0 1_455 1_455
N18 Si14 Al5 106(2) 2_545 2_546
N21 Si14 Al5 127(2) . 2_546
N20 Si14 Al5 104.2(18) . 2_546
N19 Si14 Al5 124(2) 2_545 2_546
N11 Si14 Al5 49.8(8) . 2_546
N6 Si14 Al5 44.0(8) 2_546 2_546
Si7 Si14 Al5 73.6(7) . 2_546
Al15 Si14 Al5 74.5(8) 1_455 2_546
Si15 Si14 Al5 74.5(8) 1_455 2_546
N18 Si14 Si5 106(2) 2_545 2_546
N21 Si14 Si5 127(2) . 2_546
N20 Si14 Si5 104.2(18) . 2_546
N19 Si14 Si5 124(2) 2_545 2_546
N11 Si14 Si5 49.8(8) . 2_546
N6 Si14 Si5 44.0(8) 2_546 2_546
Si7 Si14 Si5 73.6(7) . 2_546
Al15 Si14 Si5 74.5(8) 1_455 2_546
Si15 Si14 Si5 74.5(8) 1_455 2_546
Al5 Si14 Si5 0.0 2_546 2_546
Si16 Si15 N23 90(4) . .
Si16 Si15 N22 66(3) . .
N23 Si15 N22 25(2) . .
Si16 Si15 N18 172(4) . 2_645
N23 Si15 N18 89(3) . 2_645
N22 Si15 N18 114(2) . 2_645
Si16 Si15 N6 79(3) . 2_646
N23 Si15 N6 120(3) . 2_646
N22 Si15 N6 116(2) . 2_646
N18 Si15 N6 94(2) 2_645 2_646
Si16 Si15 N10 76(3) . 2_645
N23 Si15 N10 123(3) . 2_645
N22 Si15 N10 109(2) . 2_645
N18 Si15 N10 112(2) 2_645 2_645
N6 Si15 N10 111.0(15) 2_646 2_645
Si16 Si15 Si18 135(3) . 2_645
N23 Si15 Si18 45(2) . 2_645
N22 Si15 Si18 70.0(17) . 2_645
N18 Si15 Si18 44.1(17) 2_645 2_645
N6 Si15 Si18 117.0(14) 2_646 2_645
N10 Si15 Si18 125.9(14) 2_645 2_645
Si16 Si15 Al18 135(3) . 2_645
N23 Si15 Al18 45(2) . 2_645
N22 Si15 Al18 70.0(17) . 2_645
N18 Si15 Al18 44.1(17) 2_645 2_645
N6 Si15 Al18 117.0(14) 2_646 2_645
N10 Si15 Al18 125.9(14) 2_645 2_645
Si18 Si15 Al18 0.0(8) 2_645 2_645
Si16 Si15 Al14 135(4) . 1_655
N23 Si15 Al14 104(3) . 1_655
N22 Si15 Al14 124.5(18) . 1_655
N18 Si15 Al14 37.4(17) 2_645 1_655
N6 Si15 Al14 56.7(12) 2_646 1_655
N10 Si15 Al14 124.7(14) 2_645 1_655
Si18 Si15 Al14 69.2(8) 2_645 1_655
Al18 Si15 Al14 69.2(8) 2_645 1_655
Si16 Si15 Si14 135(4) . 1_655
N23 Si15 Si14 104(3) . 1_655
N22 Si15 Si14 124.5(18) . 1_655
N18 Si15 Si14 37.4(17) 2_645 1_655
N6 Si15 Si14 56.7(12) 2_646 1_655
N10 Si15 Si14 124.7(14) 2_645 1_655
Si18 Si15 Si14 69.2(8) 2_645 1_655
Al18 Si15 Si14 69.2(8) 2_645 1_655
Al14 Si15 Si14 0.0 1_655 1_655
Si16 Si15 Al23 78(3) . 2_645
N23 Si15 Al23 35(2) . 2_645
N22 Si15 Al23 30.3(17) . 2_645
N18 Si15 Al23 105(2) 2_645 2_645
N6 Si15 Al23 146.1(17) 2_646 2_645
N10 Si15 Al23 87.8(15) 2_645 2_645
Si18 Si15 Al23 65.6(11) 2_645 2_645
Al18 Si15 Al23 65.6(11) 2_645 2_645
Al14 Si15 Al23 134.4(14) 1_655 2_645
Si14 Si15 Al23 134.4(14) 1_655 2_645
Si15 Si16 N22 89(3) . .
Si15 Si16 N23 65(3) . .
N22 Si16 N23 24(2) . .
Si15 Si16 N10 82(3) . 2_645
N22 Si16 N10 119(2) . 2_645
N23 Si16 N10 116(2) . 2_645
Si15 Si16 N6 78(3) . 2_646
N22 Si16 N6 124(3) . 2_646
N23 Si16 N6 111(2) . 2_646
N10 Si16 N6 112.3(16) 2_645 2_646
Si15 Si16 N21 168(4) . .
N22 Si16 N21 85(3) . .
N23 Si16 N21 109(3) . .
N10 Si16 N21 92(2) 2_645 .
N6 Si16 N21 114(2) 2_646 .
Si15 Si16 Si13 135(4) . .
N22 Si16 Si13 105(2) . .
N23 Si16 Si13 124(2) . .
N10 Si16 Si13 53.6(13) 2_645 .
N6 Si16 Si13 123.3(15) 2_646 .
N21 Si16 Si13 38.7(19) . .
Si15 Si16 Si20 135(3) . .
N22 Si16 Si20 46(2) . .
N23 Si16 Si20 70(2) . .
N10 Si16 Si20 115.5(15) 2_645 .
N6 Si16 Si20 124.2(13) 2_646 .
N21 Si16 Si20 39.6(18) . .
Si13 Si16 Si20 70.0(8) . .
Si15 Si16 Al23 87(3) . 2_645
N22 Si16 Al23 29.0(19) . 2_645
N23 Si16 Al23 39(2) . 2_645
N10 Si16 Al23 90.4(15) 2_645 2_645
N6 Si16 Al23 150.2(17) 2_646 2_645
N21 Si16 Al23 83(2) . 2_645
Si13 Si16 Al23 85.4(12) . 2_645
Si20 Si16 Al23 53.8(11) . 2_645
Si18 Si17 N19 96(3) . .
Si18 Si17 N14 89(3) . 2_545
N19 Si17 N14 125(3) . 2_545
Si18 Si17 N17 83(3) . .
N19 Si17 N17 118(3) . .
N14 Si17 N17 117(3) 2_545 .
Si18 Si17 N16 65(3) . .
N19 Si17 N16 119(3) . .
N14 Si17 N16 113(3) 2_545 .
N17 Si17 N16 18(3) . .
Si18 Si17 N24 171(3) . 2_556
N19 Si17 N24 80(3) . 2_556
N14 Si17 N24 100(3) 2_545 2_556
N17 Si17 N24 93(3) . 2_556
N16 Si17 N24 111(3) . 2_556
Si18 Si17 N18 70(3) . .
N19 Si17 N18 27(3) . .
N14 Si17 N18 116(3) 2_545 .
N17 Si17 N18 118(3) . .
N16 Si17 N18 110(3) . .
N24 Si17 N18 107(2) 2_556 .
Si18 Si17 N15 77(3) . 2_545
N19 Si17 N15 126(3) . 2_545
N14 Si17 N15 12(3) 2_545 2_545
N17 Si17 N15 114(3) . 2_545
N16 Si17 N15 106(3) . 2_545
N24 Si17 N15 111(3) 2_556 2_545
N18 Si17 N15 112(3) . 2_545
Si18 Si17 Al23 141(3) . 1_455
N19 Si17 Al23 104(3) . 1_455
N14 Si17 Al23 52(2) 2_545 1_455
N17 Si17 Al23 115(3) . 1_455
N16 Si17 Al23 128(3) . 1_455
N24 Si17 Al23 47.7(18) 2_556 1_455
N18 Si17 Al23 121(2) . 1_455
N15 Si17 Al23 64(3) 2_545 1_455
Si18 Si17 Si23 141(3) . 1_455
N19 Si17 Si23 104(3) . 1_455
N14 Si17 Si23 52(2) 2_545 1_455
N17 Si17 Si23 115(3) . 1_455
N16 Si17 Si23 128(3) . 1_455
N24 Si17 Si23 47.7(18) 2_556 1_455
N18 Si17 Si23 121(2) . 1_455
N15 Si17 Si23 64(3) 2_545 1_455
Al23 Si17 Si23 0.0 1_455 1_455
Si18 Si17 Al8 139(2) . 2_556
N19 Si17 Al8 42(3) . 2_556
N14 Si17 Al8 114(2) 2_545 2_556
N17 Si17 Al8 113(2) . 2_556
N16 Si17 Al8 127(2) . 2_556
N24 Si17 Al8 37.8(15) 2_556 2_556
N18 Si17 Al8 69.0(18) . 2_556
N15 Si17 Al8 124(2) 2_545 2_556
Al23 Si17 Al8 69.2(13) 1_455 2_556
Si23 Si17 Al8 69.2(13) 1_455 2_556
Si17 Si18 N16 93(3) . .
Si17 Si18 N18 88(3) . .
N16 Si18 N18 125(3) . .
Si17 Si18 N23 169(3) . 2_655
N16 Si18 N23 97(3) . 2_655
N18 Si18 N23 82(3) . 2_655
Si17 Si18 N14 69(3) . 2_545
N16 Si18 N14 115(3) . 2_545
N18 Si18 N14 116(3) . 2_545
N23 Si18 N14 112(3) 2_655 2_545
Si17 Si18 N17 75(3) . .
N16 Si18 N17 18(3) . .
N18 Si18 N17 122(3) . .
N23 Si18 N17 114(3) 2_655 .
N14 Si18 N17 109(3) 2_545 .
Si17 Si18 N15 81(3) . 2_545
N16 Si18 N15 115(3) . 2_545
N18 Si18 N15 119(3) . 2_545
N23 Si18 N15 100(3) 2_655 2_545
N14 Si18 N15 13(3) 2_545 2_545
N17 Si18 N15 113(3) . 2_545
Si17 Si18 N19 61(3) . .
N16 Si18 N19 117(3) . .
N18 Si18 N19 27(2) . .
N23 Si18 N19 109(3) 2_655 .
N14 Si18 N19 107(3) 2_545 .
N17 Si18 N19 105(3) . .
N15 Si18 N19 116(3) 2_545 .
Si17 Si18 Al15 132(2) . 2_655
N16 Si18 Al15 113(3) . 2_655
N18 Si18 Al15 44.1(19) . 2_655
N23 Si18 Al15 38(2) 2_655 2_655
N14 Si18 Al15 125.3(19) 2_545 2_655
N17 Si18 Al15 125(2) . 2_655
N15 Si18 Al15 118(2) 2_545 2_655
N19 Si18 Al15 71(2) . 2_655
Si17 Si18 Si15 132(2) . 2_655
N16 Si18 Si15 113(3) . 2_655
N18 Si18 Si15 44.1(19) . 2_655
N23 Si18 Si15 38(2) 2_655 2_655
N14 Si18 Si15 125.3(19) 2_545 2_655
N17 Si18 Si15 125(2) . 2_655
N15 Si18 Si15 118(2) 2_545 2_655
N19 Si18 Si15 71(2) . 2_655
Al15 Si18 Si15 0.0 2_655 2_655
Si20 Si19 N15 87(3) . 1_545
Si20 Si19 N20 91(3) . .
N15 Si19 N20 126(3) 1_545 .
Si20 Si19 N21 67(3) . .
N15 Si19 N21 114(3) 1_545 .
N20 Si19 N21 26(2) . .
Si20 Si19 N25 169(3) . .
N15 Si19 N25 104(3) 1_545 .
N20 Si19 N25 80(2) . .
N21 Si19 N25 105(3) . .
Si20 Si19 N16 86(3) . 2_646
N15 Si19 N16 116(3) 1_545 2_646
N20 Si19 N16 118(3) . 2_646
N21 Si19 N16 121(3) . 2_646
N25 Si19 N16 92(3) . 2_646
Si20 Si19 N17 68(3) . 2_646
N15 Si19 N17 111(3) 1_545 2_646
N20 Si19 N17 118(3) . 2_646
N21 Si19 N17 112(3) . 2_646
N25 Si19 N17 110(3) . 2_646
N16 Si19 N17 18(3) 2_646 2_646
Si20 Si19 N14 75(3) . 1_545
N15 Si19 N14 13(3) 1_545 1_545
N20 Si19 N14 121(2) . 1_545
N21 Si19 N14 105(3) . 1_545
N25 Si19 N14 116(3) . 1_545
N16 Si19 N14 118(3) 2_646 1_545
N17 Si19 N14 109(3) 2_646 1_545
Si20 Si19 Si7 133(2) . .
N15 Si19 Si7 119(2) 1_545 .
N20 Si19 Si7 41.9(18) . .
N21 Si19 Si7 67(2) . .
N25 Si19 Si7 38.7(19) . .
N16 Si19 Si7 112(2) 2_646 .
N17 Si19 Si7 126(2) 2_646 .
N14 Si19 Si7 125(2) 1_545 .
Si20 Si19 Si22 137(3) . 2_646
N15 Si19 Si22 113(3) 1_545 2_646
N20 Si19 Si22 104(2) . 2_646
N21 Si19 Si22 128(2) . 2_646
N25 Si19 Si22 41.4(19) . 2_646
N16 Si19 Si22 51(3) 2_646 2_646
N17 Si19 Si22 69(2) 2_646 2_646
N14 Si19 Si22 125(2) 1_545 2_646
Si7 Si19 Si22 71.7(11) . 2_646
Si19 Si20 N21 90(3) . .
Si19 Si20 N17 90(3) . 2_646
N21 Si20 N17 128(3) . 2_646
Si19 Si20 N14 83(3) . 1_545
N21 Si20 N14 114(3) . 1_545
N17 Si20 N14 118(3) 2_646 1_545
Si19 Si20 N22 172(3) . .
N21 Si20 N22 84(3) . .
N17 Si20 N22 98(3) 2_646 .
N14 Si20 N22 95(3) 1_545 .
Si19 Si20 N15 71(3) . 1_545
N21 Si20 N15 116(3) . 1_545
N17 Si20 N15 112(3) 2_646 1_545
N14 Si20 N15 13(3) 1_545 1_545
N22 Si20 N15 107(3) . 1_545
Si19 Si20 N16 73(3) . 2_646
N21 Si20 N16 124(3) . 2_646
N17 Si20 N16 17(3) 2_646 2_646
N14 Si20 N16 116(3) 1_545 2_646
N22 Si20 N16 115(3) . 2_646
N15 Si20 N16 107(3) 1_545 2_646
Si19 Si20 N20 68(3) . .
N21 Si20 N20 24(2) . .
N17 Si20 N20 117(3) 2_646 .
N14 Si20 N20 116(2) 1_545 .
N22 Si20 N20 107(2) . .
N15 Si20 N20 114(3) 1_545 .
N16 Si20 N20 107(3) 2_646 .
Si19 Si20 Al23 134(3) . 2_645
N21 Si20 Al23 102(3) . 2_645
N17 Si20 Al23 115(3) 2_646 2_645
N14 Si20 Al23 52(2) 1_545 2_645
N22 Si20 Al23 43.1(17) . 2_645
N15 Si20 Al23 64(3) 1_545 2_645
N16 Si20 Al23 129(3) 2_646 2_645
N20 Si20 Al23 123(2) . 2_645
Si19 Si20 Si23 134(3) . 2_645
N21 Si20 Si23 102(3) . 2_645
N17 Si20 Si23 115(3) 2_646 2_645
N14 Si20 Si23 52(2) 1_545 2_645
N22 Si20 Si23 43.1(17) . 2_645
N15 Si20 Si23 64(3) 1_545 2_645
N16 Si20 Si23 129(3) 2_646 2_645
N20 Si20 Si23 123(2) . 2_645
Al23 Si20 Si23 0.0 2_645 2_645
Si19 Si20 Al21 141(3) . 2_646
N21 Si20 Al21 112(2) . 2_646
N17 Si20 Al21 52(2) 2_646 2_646
N14 Si20 Al21 113(2) 1_545 2_646
N22 Si20 Al21 46.6(15) . 2_646
N15 Si20 Al21 120(2) 1_545 2_646
N16 Si20 Al21 69(2) 2_646 2_646
N20 Si20 Al21 125.1(17) . 2_646
Al23 Si20 Al21 73.6(12) 2_645 2_646
Si23 Si20 Al21 73.6(12) 2_645 2_646
N24 Si21 N12 120(6) 2_556 .
N24 Si21 N22 113(2) 2_556 2_656
N12 Si21 N22 124(6) . 2_656
N24 Si21 N23 112(3) 2_556 2_656
N12 Si21 N23 113(6) . 2_656
N22 Si21 N23 22(2) 2_656 2_656
N24 Si21 N25 21(2) 2_556 2_556
N12 Si21 N25 107(6) . 2_556
N22 Si21 N25 116(2) 2_656 2_556
N23 Si21 N25 107(3) 2_656 2_556
N24 Si21 N17 92(3) 2_556 .
N12 Si21 N17 105(6) . .
N22 Si21 N17 90(3) 2_656 .
N23 Si21 N17 112(3) 2_656 .
N25 Si21 N17 113(3) 2_556 .
N24 Si21 Ba2 124.0(18) 2_556 .
N12 Si21 Ba2 11(6) . .
N22 Si21 Ba2 122.3(17) 2_656 .
N23 Si21 Ba2 116(2) 2_656 .
N25 Si21 Ba2 114.9(19) 2_556 .
N17 Si21 Ba2 93.4(19) . .
N24 Si21 Al20 108(2) 2_556 2_656
N12 Si21 Al20 123(6) . 2_656
N22 Si21 Al20 47.5(17) 2_656 2_656
N23 Si21 Al20 70(2) 2_656 2_656
N25 Si21 Al20 127(2) 2_556 2_656
N17 Si21 Al20 42.5(19) . 2_656
Ba2 Si21 Al20 113.2(10) . 2_656
N24 Si21 Si20 108(2) 2_556 2_656
N12 Si21 Si20 123(6) . 2_656
N22 Si21 Si20 47.5(17) 2_656 2_656
N23 Si21 Si20 70(2) 2_656 2_656
N25 Si21 Si20 127(2) 2_556 2_656
N17 Si21 Si20 42.5(19) . 2_656
Ba2 Si21 Si20 113.2(10) . 2_656
Al20 Si21 Si20 0.0 2_656 2_656
N24 Si21 Si17 47.9(18) 2_556 .
N12 Si21 Si17 119(6) . .
N22 Si21 Si17 109.2(18) 2_656 .
N23 Si21 Si17 126(2) 2_656 .
N25 Si21 Si17 68.4(18) 2_556 .
N17 Si21 Si17 44.6(19) . .
Ba2 Si21 Si17 112.9(10) . .
Al20 Si21 Si17 72.8(8) 2_656 .
Si20 Si21 Si17 72.8(8) 2_656 .
Si23 Si22 N13 98(8) . .
Si23 Si22 N25 89(7) . 2_656
N13 Si22 N25 119(4) . 2_656
Si23 Si22 N23 84(7) . 2_655
N13 Si22 N23 130(4) . 2_655
N25 Si22 N23 111(3) 2_656 2_655
Si23 Si22 N22 62(7) . 2_655
N13 Si22 N22 127(4) . 2_655
N25 Si22 N22 110(3) 2_656 2_655
N23 Si22 N22 22(2) 2_655 2_655
Si23 Si22 Ba3 99(7) . .
N13 Si22 Ba3 8(3) . .
N25 Si22 Ba3 127(3) 2_656 .
N23 Si22 Ba3 123(3) 2_655 .
N22 Si22 Ba3 120(2) 2_655 .
Si23 Si22 N24 69(7) . 2_656
N13 Si22 N24 112(3) . 2_656
N25 Si22 N24 21(2) 2_656 2_656
N23 Si22 N24 114(3) 2_655 2_656
N22 Si22 N24 105(3) 2_655 2_656
Ba3 Si22 N24 120(2) . 2_656
Si23 Si22 N16 165(8) . .
N13 Si22 N16 96(4) . .
N25 Si22 N16 87(3) 2_656 .
N23 Si22 N16 85(3) 2_655 .
N22 Si22 N16 107(3) 2_655 .
Ba3 Si22 N16 95(3) . .
N24 Si22 N16 108(3) 2_656 .
Si23 Si22 Si11 146(7) . .
N13 Si22 Si11 49(3) . .
N25 Si22 Si11 112(3) 2_656 .
N23 Si22 Si11 111(3) 2_655 .
N22 Si22 Si11 127(2) 2_655 .
Ba3 Si22 Si11 47.1(10) . .
N24 Si22 Si11 125(2) 2_656 .
N16 Si22 Si11 48(2) . .
Si22 Si23 N22 101(7) . 2_655
Si22 Si23 N13 64(7) . .
N22 Si23 N13 128(4) 2_655 .
Si22 Si23 N25 73(7) . 2_656
N22 Si23 N25 115(3) 2_655 2_656
N13 Si23 N25 107(4) . 2_656
Si22 Si23 N24 95(7) . 2_656
N22 Si23 N24 120(3) 2_655 2_656
N13 Si23 N24 111(4) . 2_656
N25 Si23 N24 23(2) 2_656 2_656
Si22 Si23 N23 78(7) . 2_655
N22 Si23 N23 23(2) 2_655 2_655
N13 Si23 N23 118(4) . 2_655
N25 Si23 N23 106(3) 2_656 2_655
N24 Si23 N23 119(3) 2_656 2_655
Si22 Si23 N14 155(8) . 2_645
N22 Si23 N14 95(3) 2_655 2_645
N13 Si23 N14 91(4) . 2_645
N25 Si23 N14 117(4) 2_656 2_645
N24 Si23 N14 94(3) 2_656 2_645
N23 Si23 N14 117(3) 2_655 2_645
Si22 Si23 Ba3 65(7) . .
N22 Si23 Ba3 121(3) 2_655 .
N13 Si23 Ba3 7(2) . .
N25 Si23 Ba3 114(3) 2_656 .
N24 Si23 Ba3 118(3) 2_656 .
N23 Si23 Ba3 113(3) 2_655 .
N14 Si23 Ba3 90(2) 2_645 .
Si22 Si23 N15 154(8) . 2_645
N22 Si23 N15 95(3) 2_655 2_645
N13 Si23 N15 90(4) . 2_645
N25 Si23 N15 119(3) 2_656 2_645
N24 Si23 N15 96(3) 2_656 2_645
N23 Si23 N15 116(3) 2_655 2_645
N14 Si23 N15 2(2) 2_645 2_645
Ba3 Si23 N15 89(2) . 2_645
Si22 Si23 Al17 140(7) . 1_655
N22 Si23 Al17 112(3) 2_655 1_655
N13 Si23 Al17 108(3) . 1_655
N25 Si23 Al17 73(2) 2_656 1_655
N24 Si23 Al17 50(2) 2_656 1_655
N23 Si23 Al17 131(3) 2_655 1_655
N14 Si23 Al17 44.1(19) 2_645 1_655
Ba3 Si23 Al17 111.7(19) . 1_655
N15 Si23 Al17 46.2(19) 2_645 1_655
Si4 N1 Si6 124.8(15) . .
Si4 N1 Al2 123.0(14) . 1_655
Si6 N1 Al2 109.8(14) . 1_655
Si4 N1 Si2 123.0(14) . 1_655
Si6 N1 Si2 109.8(14) . 1_655
Al2 N1 Si2 0.0 1_655 1_655
Si4 N2 Al10 119.4(19) . 2_646
Si4 N2 Si10 119.4(19) . 2_646
Al10 N2 Si10 0.0 2_646 2_646
Si4 N2 Al9 114.5(19) . 2_646
Al10 N2 Al9 48.6(11) 2_646 2_646
Si10 N2 Al9 48.6(11) 2_646 2_646
Si4 N2 Si9 114.5(19) . 2_646
Al10 N2 Si9 48.6(11) 2_646 2_646
Si10 N2 Si9 48.6(11) 2_646 2_646
Al9 N2 Si9 0.0 2_646 2_646
Si4 N2 Si11 112.5(19) . .
Al10 N2 Si11 112(2) 2_646 .
Si10 N2 Si11 112(2) 2_646 .
Al9 N2 Si11 132(2) 2_646 .
Si9 N2 Si11 132(2) 2_646 .
Si4 N2 Si12 106.4(19) . .
Al10 N2 Si12 134(2) 2_646 .
Si10 N2 Si12 134(2) 2_646 .
Al9 N2 Si12 111(2) 2_646 .
Si9 N2 Si12 111(2) 2_646 .
Si11 N2 Si12 45.7(12) . .
Si4 N2 Eu2 106.8(16) . 1_655
Al10 N2 Eu2 34.8(10) 2_646 1_655
Si10 N2 Eu2 34.8(10) 2_646 1_655
Al9 N2 Eu2 83.3(13) 2_646 1_655
Si9 N2 Eu2 83.3(13) 2_646 1_655
Si11 N2 Eu2 91.3(15) . 1_655
Si12 N2 Eu2 133.4(17) . 1_655
Si4 N2 Ba2 106.8(16) . 1_655
Al10 N2 Ba2 34.8(10) 2_646 1_655
Si10 N2 Ba2 34.8(10) 2_646 1_655
Al9 N2 Ba2 83.3(13) 2_646 1_655
Si9 N2 Ba2 83.3(13) 2_646 1_655
Si11 N2 Ba2 91.3(15) . 1_655
Si12 N2 Ba2 133.4(17) . 1_655
Eu2 N2 Ba2 0.0 1_655 1_655
Al1 N3 Si1 0.0 2 2
Al1 N3 Al4 114.9(16) 2 2_656
Si1 N3 Al4 114.9(16) 2 2_656
Al1 N3 Si4 114.9(16) 2 2_656
Si1 N3 Si4 114.9(16) 2 2_656
Al4 N3 Si4 0.0 2_656 2_656
Al1 N3 Al6 120.1(14) 2 2_655
Si1 N3 Al6 120.1(14) 2 2_655
Al4 N3 Al6 121.4(15) 2_656 2_655
Si4 N3 Al6 121.4(15) 2_656 2_655
Al1 N3 Si6 120.1(14) 2 2_655
Si1 N3 Si6 120.1(14) 2 2_655
Al4 N3 Si6 121.4(15) 2_656 2_655
Si4 N3 Si6 121.4(15) 2_656 2_655
Al6 N3 Si6 0.0 2_655 2_655
Si6 N4 Al5 116.5(14) . 2_646
Si6 N4 Si5 116.5(14) . 2_646
Al5 N4 Si5 0.0 2_646 2_646
Si6 N4 Al3 113.5(13) . 2_645
Al5 N4 Al3 129.8(16) 2_646 2_645
Si5 N4 Al3 129.8(16) 2_646 2_645
Si6 N4 Si3 113.5(13) . 2_645
Al5 N4 Si3 129.8(16) 2_646 2_645
Si5 N4 Si3 129.8(16) 2_646 2_645
Al3 N4 Si3 0.0 2_645 2_645
Si6 N4 Ba1 105.2(11) . 2_645
Al5 N4 Ba1 89.6(9) 2_646 2_645
Si5 N4 Ba1 89.6(9) 2_646 2_645
Al3 N4 Ba1 80.5(8) 2_645 2_645
Si3 N4 Ba1 80.5(8) 2_645 2_645
Si6 N4 Eu1 105.2(11) . 2_645
Al5 N4 Eu1 89.6(9) 2_646 2_645
Si5 N4 Eu1 89.6(9) 2_646 2_645
Al3 N4 Eu1 80.5(8) 2_645 2_645
Si3 N4 Eu1 80.5(8) 2_645 2_645
Ba1 N4 Eu1 0.00(14) 2_645 2_645
Si6 N4 Eu1 104.3(10) . 2_646
Al5 N4 Eu1 78.2(8) 2_646 2_646
Si5 N4 Eu1 78.2(8) 2_646 2_646
Al3 N4 Eu1 86.8(9) 2_645 2_646
Si3 N4 Eu1 86.8(9) 2_645 2_646
Ba1 N4 Eu1 150.5(9) 2_645 2_646
Eu1 N4 Eu1 150.5(9) 2_645 2_646
Si6 N4 Ba1 104.3(10) . 2_646
Al5 N4 Ba1 78.2(8) 2_646 2_646
Si5 N4 Ba1 78.2(8) 2_646 2_646
Al3 N4 Ba1 86.8(9) 2_645 2_646
Si3 N4 Ba1 86.8(9) 2_645 2_646
Ba1 N4 Ba1 150.5(9) 2_645 2_646
Eu1 N4 Ba1 150.5 2_645 2_646
Eu1 N4 Ba1 0.0 2_646 2_646
Al1 N5 Si1 0.0 1_556 1_556
Al1 N5 Al6 124.4(16) 1_556 1_556
Si1 N5 Al6 124.4(16) 1_556 1_556
Al1 N5 Si6 124.4(16) 1_556 1_556
Si1 N5 Si6 124.4(16) 1_556 1_556
Al6 N5 Si6 0.0 1_556 1_556
Al1 N5 Si2 121.9(16) 1_556 .
Si1 N5 Si2 121.9(16) 1_556 .
Al6 N5 Si2 112.6(17) 1_556 .
Si6 N5 Si2 112.6(17) 1_556 .
Al7 N6 Si7 0.0 2_556 2_556
Al7 N6 Al15 113.9(17) 2_556 2_656
Si7 N6 Al15 113.9(17) 2_556 2_656
Al7 N6 Si15 113.9(17) 2_556 2_656
Si7 N6 Si15 113.9(17) 2_556 2_656
Al15 N6 Si15 0.0 2_656 2_656
Al7 N6 Si5 118.3(16) 2_556 .
Si7 N6 Si5 118.3(16) 2_556 .
Al15 N6 Si5 117.2(15) 2_656 .
Si15 N6 Si5 117.2(15) 2_656 .
Al7 N6 Al16 115.5(17) 2_556 2_656
Si7 N6 Al16 115.5(17) 2_556 2_656
Al15 N6 Al16 22.8(12) 2_656 2_656
Si15 N6 Al16 22.8(12) 2_656 2_656
Si5 N6 Al16 125.1(15) . 2_656
Al7 N6 Si16 115.5(17) 2_556 2_656
Si7 N6 Si16 115.5(17) 2_556 2_656
Al15 N6 Si16 22.8(12) 2_656 2_656
Si15 N6 Si16 22.8(12) 2_656 2_656
Si5 N6 Si16 125.1(15) . 2_656
Al16 N6 Si16 0.0 2_656 2_656
Al7 N6 Al8 23.6(12) 2_556 2_556
Si7 N6 Al8 23.6(12) 2_556 2_556
Al15 N6 Al8 116.5(16) 2_656 2_556
Si15 N6 Al8 116.5(16) 2_656 2_556
Si5 N6 Al8 125.4(15) . 2_556
Al16 N6 Al8 108.2(16) 2_656 2_556
Si16 N6 Al8 108.2(16) 2_656 2_556
Al7 N6 Si8 23.6(12) 2_556 2_556
Si7 N6 Si8 23.6(12) 2_556 2_556
Al15 N6 Si8 116.5(16) 2_656 2_556
Si15 N6 Si8 116.5(16) 2_656 2_556
Si5 N6 Si8 125.4(15) . 2_556
Al16 N6 Si8 108.2(16) 2_656 2_556
Si16 N6 Si8 108.2(16) 2_656 2_556
Al8 N6 Si8 0.0 2_556 2_556
Al7 N6 Si14 78.7(14) 2_556 2_556
Si7 N6 Si14 78.7(14) 2_556 2_556
Al15 N6 Si14 79.0(14) 2_656 2_556
Si15 N6 Si14 79.0(14) 2_656 2_556
Si5 N6 Si14 79.3(11) . 2_556
Al16 N6 Si14 101.6(15) 2_656 2_556
Si16 N6 Si14 101.6(15) 2_656 2_556
Al8 N6 Si14 102.2(15) 2_556 2_556
Si8 N6 Si14 102.2(15) 2_556 2_556
Al7 N6 Al14 78.7(14) 2_556 2_556
Si7 N6 Al14 78.7(14) 2_556 2_556
Al15 N6 Al14 79.0(14) 2_656 2_556
Si15 N6 Al14 79.0(14) 2_656 2_556
Si5 N6 Al14 79.3(11) . 2_556
Al16 N6 Al14 101.6(15) 2_656 2_556
Si16 N6 Al14 101.6(15) 2_656 2_556
Al8 N6 Al14 102.2(15) 2_556 2_556
Si8 N6 Al14 102.2(15) 2_556 2_556
Si14 N6 Al14 0.0(11) 2_556 2_556
Al5 N7 Si5 0.0 2_546 2_546
Al5 N7 Si2 116.8(13) 2_546 .
Si5 N7 Si2 116.8(13) 2_546 .
Al5 N7 Al3 130.7(15) 2_546 2_646
Si5 N7 Al3 130.7(15) 2_546 2_646
Si2 N7 Al3 112.0(12) . 2_646
Al5 N7 Si3 130.7(15) 2_546 2_646
Si5 N7 Si3 130.7(15) 2_546 2_646
Si2 N7 Si3 112.0(12) . 2_646
Al3 N7 Si3 0.0 2_646 2_646
Al5 N7 Ba1 91.2(8) 2_546 2_646
Si5 N7 Ba1 91.2(8) 2_546 2_646
Si2 N7 Ba1 105.7(10) . 2_646
Al3 N7 Ba1 81.1(7) 2_646 2_646
Si3 N7 Ba1 81.1(7) 2_646 2_646
Al5 N7 Eu1 91.2(8) 2_546 2_646
Si5 N7 Eu1 91.2(8) 2_546 2_646
Si2 N7 Eu1 105.7(10) . 2_646
Al3 N7 Eu1 81.1(7) 2_646 2_646
Si3 N7 Eu1 81.1(7) 2_646 2_646
Ba1 N7 Eu1 0.00(14) 2_646 2_646
Al5 N7 Ba1 78.1(7) 2_546 2_546
Si5 N7 Ba1 78.1(7) 2_546 2_546
Si2 N7 Ba1 103.1(9) . 2_546
Al3 N7 Ba1 85.7(8) 2_646 2_546
Si3 N7 Ba1 85.7(8) 2_646 2_546
Ba1 N7 Ba1 151.1(8) 2_646 2_546
Eu1 N7 Ba1 151.1 2_646 2_546
Al5 N7 Eu1 78.1(7) 2_546 2_546
Si5 N7 Eu1 78.1(7) 2_546 2_546
Si2 N7 Eu1 103.1(9) . 2_546
Al3 N7 Eu1 85.7(8) 2_646 2_546
Si3 N7 Eu1 85.7(8) 2_646 2_546
Ba1 N7 Eu1 151.1(8) 2_646 2_546
Eu1 N7 Eu1 151.1(8) 2_646 2_546
Ba1 N7 Eu1 0.00(13) 2_546 2_546
Si1 N8 Si4 116.8(16) . .
Si1 N8 Si2 120.3(15) . .
Si4 N8 Si2 121.7(15) . .
Si12 N9 Al9 112(2) . 2_545
Si12 N9 Si9 112(2) . 2_545
Al9 N9 Si9 0.0 2_545 2_545
Si12 N9 Al10 133(2) . 2_545
Al9 N9 Al10 48.4(12) 2_545 2_545
Si9 N9 Al10 48.4(12) 2_545 2_545
Si12 N9 Si10 133(2) . 2_545
Al9 N9 Si10 48.4(12) 2_545 2_545
Si9 N9 Si10 48.4(12) 2_545 2_545
Al10 N9 Si10 0.0 2_545 2_545
Si12 N9 Si1 108.4(19) . .
Al9 N9 Si1 115(2) 2_545 .
Si9 N9 Si1 115(2) 2_545 .
Al10 N9 Si1 119(2) 2_545 .
Si10 N9 Si1 119(2) 2_545 .
Si12 N9 Si11 46.2(12) . .
Al9 N9 Si11 131(2) 2_545 .
Si9 N9 Si11 131(2) 2_545 .
Al10 N9 Si11 109(2) 2_545 .
Si10 N9 Si11 109(2) 2_545 .
Si1 N9 Si11 113.1(19) . .
Si12 N9 Eu2 132.0(18) . 1_554
Al9 N9 Eu2 82.0(14) 2_545 1_554
Si9 N9 Eu2 82.0(14) 2_545 1_554
Al10 N9 Eu2 33.8(9) 2_545 1_554
Si10 N9 Eu2 33.8(9) 2_545 1_554
Si1 N9 Eu2 105.6(17) . 1_554
Si11 N9 Eu2 89.4(17) . 1_554
Si12 N9 Ba2 132.0(18) . 1_554
Al9 N9 Ba2 82.0(14) 2_545 1_554
Si9 N9 Ba2 82.0(14) 2_545 1_554
Al10 N9 Ba2 33.8(9) 2_545 1_554
Si10 N9 Ba2 33.8(9) 2_545 1_554
Si1 N9 Ba2 105.6(17) . 1_554
Si11 N9 Ba2 89.4(17) . 1_554
Eu2 N9 Ba2 0.0 1_554 1_554
Al8 N10 Si8 0.0 2_656 2_656
Al8 N10 Al16 113.1(18) 2_656 2_655
Si8 N10 Al16 113.1(18) 2_656 2_655
Al8 N10 Si16 113.1(18) 2_656 2_655
Si8 N10 Si16 113.1(18) 2_656 2_655
Al16 N10 Si16 0.0 2_655 2_655
Al8 N10 Al15 113.4(17) 2_656 2_655
Si8 N10 Al15 113.4(17) 2_656 2_655
Al16 N10 Al15 22.7(12) 2_655 2_655
Si16 N10 Al15 22.7(12) 2_655 2_655
Al8 N10 Si15 113.4(17) 2_656 2_655
Si8 N10 Si15 113.4(17) 2_656 2_655
Al16 N10 Si15 22.7(12) 2_655 2_655
Si16 N10 Si15 22.7(12) 2_655 2_655
Al15 N10 Si15 0.0 2_655 2_655
Al8 N10 Si3 120.5(16) 2_656 .
Si8 N10 Si3 120.5(16) 2_656 .
Al16 N10 Si3 119.1(16) 2_655 .
Si16 N10 Si3 119.1(16) 2_655 .
Al15 N10 Si3 125.9(15) 2_655 .
Si15 N10 Si3 125.9(15) 2_655 .
Al8 N10 Si7 23.5(12) 2_656 2_656
Si8 N10 Si7 23.5(12) 2_656 2_656
Al16 N10 Si7 116.7(17) 2_655 2_656
Si16 N10 Si7 116.7(17) 2_655 2_656
Al15 N10 Si7 107.3(16) 2_655 2_656
Si15 N10 Si7 107.3(16) 2_655 2_656
Si3 N10 Si7 124.0(14) . 2_656
Al8 N10 Al7 23.5(12) 2_656 2_656
Si8 N10 Al7 23.5(12) 2_656 2_656
Al16 N10 Al7 116.7(17) 2_655 2_656
Si16 N10 Al7 116.7(17) 2_655 2_656
Al15 N10 Al7 107.3(16) 2_655 2_656
Si15 N10 Al7 107.3(16) 2_655 2_656
Si3 N10 Al7 124.0(14) . 2_656
Si7 N10 Al7 0.0(16) 2_656 2_656
Al8 N10 Si13 80.3(15) 2_656 2_655
Si8 N10 Si13 80.3(15) 2_656 2_655
Al16 N10 Si13 81.4(15) 2_655 2_655
Si16 N10 Si13 81.4(15) 2_655 2_655
Al15 N10 Si13 103.9(15) 2_655 2_655
Si15 N10 Si13 103.9(15) 2_655 2_655
Si3 N10 Si13 81.3(12) . 2_655
Si7 N10 Si13 103.8(15) 2_656 2_655
Al7 N10 Si13 103.8(15) 2_656 2_655
Al8 N10 Al13 80.3(15) 2_656 2_655
Si8 N10 Al13 80.3(15) 2_656 2_655
Al16 N10 Al13 81.4(15) 2_655 2_655
Si16 N10 Al13 81.4(15) 2_655 2_655
Al15 N10 Al13 103.9(15) 2_655 2_655
Si15 N10 Al13 103.9(15) 2_655 2_655
Si3 N10 Al13 81.3(12) . 2_655
Si7 N10 Al13 103.8(15) 2_656 2_655
Al7 N10 Al13 103.8(15) 2_656 2_655
Si13 N10 Al13 0.0(11) 2_655 2_655
Al3 N11 Si3 0.0 2_645 2_645
Al3 N11 Al5 174(3) 2_645 2_546
Si3 N11 Al5 174(3) 2_645 2_546
Al3 N11 Si5 174(3) 2_645 2_546
Si3 N11 Si5 174(3) 2_645 2_546
Al5 N11 Si5 0.0 2_546 2_546
Al3 N11 Si13 86.0(19) 2_645 .
Si3 N11 Si13 86.0(19) 2_645 .
Al5 N11 Si13 88.4(16) 2_546 .
Si5 N11 Si13 88.4(16) 2_546 .
Al3 N11 Si14 99(2) 2_645 .
Si3 N11 Si14 99(2) 2_645 .
Al5 N11 Si14 75.1(13) 2_546 .
Si5 N11 Si14 75.1(13) 2_546 .
Si13 N11 Si14 13.3(7) . .
Al3 N11 Ba1 96.0(10) 2_645 2_545
Si3 N11 Ba1 96.0(10) 2_645 2_545
Al5 N11 Ba1 87.3(8) 2_546 2_545
Si5 N11 Ba1 87.3(8) 2_546 2_545
Si13 N11 Ba1 89.6(11) . 2_545
Si14 N11 Ba1 88.9(11) . 2_545
Al3 N11 Eu1 96.0(10) 2_645 2_545
Si3 N11 Eu1 96.0(10) 2_645 2_545
Al5 N11 Eu1 87.3(8) 2_546 2_545
Si5 N11 Eu1 87.3(8) 2_546 2_545
Si13 N11 Eu1 89.6(11) . 2_545
Si14 N11 Eu1 88.9(11) . 2_545
Ba1 N11 Eu1 0.00(6) 2_545 2_545
Al3 N11 Eu1 92.1(10) 2_645 2_646
Si3 N11 Eu1 92.1(10) 2_645 2_646
Al5 N11 Eu1 84.4(8) 2_546 2_646
Si5 N11 Eu1 84.4(8) 2_546 2_646
Si13 N11 Eu1 87.2(11) . 2_646
Si14 N11 Eu1 86.1(10) . 2_646
Ba1 N11 Eu1 171.2(10) 2_545 2_646
Eu1 N11 Eu1 171.2(10) 2_545 2_646
Al3 N11 Ba1 92.1(10) 2_645 2_646
Si3 N11 Ba1 92.1(10) 2_645 2_646
Al5 N11 Ba1 84.4(8) 2_546 2_646
Si5 N11 Ba1 84.4(8) 2_546 2_646
Si13 N11 Ba1 87.2(11) . 2_646
Si14 N11 Ba1 86.1(10) . 2_646
Ba1 N11 Ba1 171.2(10) 2_545 2_646
Eu1 N11 Ba1 171.2 2_545 2_646
Eu1 N11 Ba1 0.0 2_646 2_646
Si21 N12 Al10 118(10) . 2_546
Si21 N12 Si10 118(10) . 2_546
Al10 N12 Si10 0.0 2_546 2_546
Si21 N12 Si12 84(8) . .
Al10 N12 Si12 157(10) 2_546 .
Si10 N12 Si12 157(10) 2_546 .
Si21 N12 Ba3 97(7) . 1_455
Al10 N12 Ba3 99(8) 2_546 1_455
Si10 N12 Ba3 99(8) 2_546 1_455
Si12 N12 Ba3 84(6) . 1_455
Si21 N12 Eu3 97(7) . 1_455
Al10 N12 Eu3 99(8) 2_546 1_455
Si10 N12 Eu3 99(8) 2_546 1_455
Si12 N12 Eu3 84(6) . 1_455
Ba3 N12 Eu3 0.0(4) 1_455 1_455
Si21 N12 Eu3 91(7) . 1_556
Al10 N12 Eu3 92(7) 2_546 1_556
Si10 N12 Eu3 92(7) 2_546 1_556
Si12 N12 Eu3 81(5) . 1_556
Ba3 N12 Eu3 162(7) 1_455 1_556
Eu3 N12 Eu3 162(7) 1_455 1_556
Si21 N12 Ba3 91(7) . 1_556
Al10 N12 Ba3 92(7) 2_546 1_556
Si10 N12 Ba3 92(7) 2_546 1_556
Si12 N12 Ba3 81(5) . 1_556
Ba3 N12 Ba3 162(7) 1_455 1_556
Eu3 N12 Ba3 162.4 1_455 1_556
Eu3 N12 Ba3 0.0 1_556 1_556
Si22 N13 Al9 109(5) . 2_645
Si22 N13 Si9 109(5) . 2_645
Al9 N13 Si9 0.0 2_645 2_645
Si22 N13 Si23 18(2) . .
Al9 N13 Si23 91(4) 2_645 .
Si9 N13 Si23 91(4) 2_645 .
Si22 N13 Si11 91(4) . .
Al9 N13 Si11 155(4) 2_645 .
Si9 N13 Si11 155(4) 2_645 .
Si23 N13 Si11 109(4) . .
Si22 N13 Ba2 103(3) . 1_655
Al9 N13 Ba2 96(3) 2_645 1_655
Si9 N13 Ba2 96(3) 2_645 1_655
Si23 N13 Ba2 103(3) . 1_655
Si11 N13 Ba2 95(3) . 1_655
Si22 N13 Eu2 103(3) . 1_655
Al9 N13 Eu2 96(3) 2_645 1_655
Si9 N13 Eu2 96(3) 2_645 1_655
Si23 N13 Eu2 103(3) . 1_655
Si11 N13 Eu2 95(3) . 1_655
Ba2 N13 Eu2 0.0(7) 1_655 1_655
Si22 N13 Ba2 88(3) . 1_554
Al9 N13 Ba2 83(3) 2_645 1_554
Si9 N13 Ba2 83(3) 2_645 1_554
Si23 N13 Ba2 88(3) . 1_554
Si11 N13 Ba2 82(2) . 1_554
Ba2 N13 Ba2 168(3) 1_655 1_554
Eu2 N13 Ba2 168.5 1_655 1_554
Si22 N13 Eu2 88(3) . 1_554
Al9 N13 Eu2 83(3) 2_645 1_554
Si9 N13 Eu2 83(3) 2_645 1_554
Si23 N13 Eu2 88(3) . 1_554
Si11 N13 Eu2 82(2) . 1_554
Ba2 N13 Eu2 168(3) 1_655 1_554
Eu2 N13 Eu2 168(3) 1_655 1_554
Ba2 N13 Eu2 0.0(4) 1_554 1_554
Al17 N14 Si17 0.0 2 2
Al17 N14 Al20 117(3) 2 1_565
Si17 N14 Al20 117(3) 2 1_565
Al17 N14 Si20 117(3) 2 1_565
Si17 N14 Si20 117(3) 2 1_565
Al20 N14 Si20 0.0 1_565 1_565
Al17 N14 Al18 22.7(10) 2 2
Si17 N14 Al18 22.7(10) 2 2
Al20 N14 Al18 118(3) 1_565 2
Si20 N14 Al18 118(3) 1_565 2
Al17 N14 Si18 22.7(10) 2 2
Si17 N14 Si18 22.7(10) 2 2
Al20 N14 Si18 118(3) 1_565 2
Si20 N14 Si18 118(3) 1_565 2
Al18 N14 Si18 0.0 2 2
Al17 N14 Al19 116(3) 2 1_565
Si17 N14 Al19 116(3) 2 1_565
Al20 N14 Al19 22.1(10) 1_565 1_565
Si20 N14 Al19 22.1(10) 1_565 1_565
Al18 N14 Al19 108(3) 2 1_565
Si18 N14 Al19 108(3) 2 1_565
Al17 N14 Si19 116(3) 2 1_565
Si17 N14 Si19 116(3) 2 1_565
Al20 N14 Si19 22.1(10) 1_565 1_565
Si20 N14 Si19 22.1(10) 1_565 1_565
Al18 N14 Si19 108(3) 2 1_565
Si18 N14 Si19 108(3) 2 1_565
Al19 N14 Si19 0.0 1_565 1_565
Al17 N14 Si9 121(3) 2 .
Si17 N14 Si9 121(3) 2 .
Al20 N14 Si9 118(3) 1_565 .
Si20 N14 Si9 118(3) 1_565 .
Al18 N14 Si9 124(3) 2 .
Si18 N14 Si9 124(3) 2 .
Al19 N14 Si9 122(3) 1_565 .
Si19 N14 Si9 122(3) 1_565 .
Al17 N14 Al23 84(3) 2 2_655
Si17 N14 Al23 84(3) 2 2_655
Al20 N14 Al23 82(3) 1_565 2_655
Si20 N14 Al23 82(3) 1_565 2_655
Al18 N14 Al23 106(3) 2 2_655
Si18 N14 Al23 106(3) 2 2_655
Al19 N14 Al23 104(3) 1_565 2_655
Si19 N14 Al23 104(3) 1_565 2_655
Si9 N14 Al23 84(3) . 2_655
Al17 N14 Si23 84(3) 2 2_655
Si17 N14 Si23 84(3) 2 2_655
Al20 N14 Si23 82(3) 1_565 2_655
Si20 N14 Si23 82(3) 1_565 2_655
Al18 N14 Si23 106(3) 2 2_655
Si18 N14 Si23 106(3) 2 2_655
Al19 N14 Si23 104(3) 1_565 2_655
Si19 N14 Si23 104(3) 1_565 2_655
Si9 N14 Si23 84(3) . 2_655
Al23 N14 Si23 0.0 2_655 2_655
Si10 N15 Al19 120(4) . 1_565
Si10 N15 Si19 120(4) . 1_565
Al19 N15 Si19 0.0 1_565 1_565
Si10 N15 Al18 116(4) . 2
Al19 N15 Al18 111(4) 1_565 2
Si19 N15 Al18 111(4) 1_565 2
Si10 N15 Si18 116(4) . 2
Al19 N15 Si18 111(4) 1_565 2
Si19 N15 Si18 111(4) 1_565 2
Al18 N15 Si18 0.0 2 2
Si10 N15 Al20 128(4) . 1_565
Al19 N15 Al20 22.0(11) 1_565 1_565
Si19 N15 Al20 22.0(11) 1_565 1_565
Al18 N15 Al20 113(4) 2 1_565
Si18 N15 Al20 113(4) 2 1_565
Si10 N15 Si20 128(4) . 1_565
Al19 N15 Si20 22.0(11) 1_565 1_565
Si19 N15 Si20 22.0(11) 1_565 1_565
Al18 N15 Si20 113(4) 2 1_565
Si18 N15 Si20 113(4) 2 1_565
Al20 N15 Si20 0.0 1_565 1_565
Si10 N15 Al17 126(4) . 2
Al19 N15 Al17 112(4) 1_565 2
Si19 N15 Al17 112(4) 1_565 2
Al18 N15 Al17 21.9(11) 2 2
Si18 N15 Al17 21.9(11) 2 2
Al20 N15 Al17 105(3) 1_565 2
Si20 N15 Al17 105(3) 1_565 2
Si10 N15 Si17 126(4) . 2
Al19 N15 Si17 112(4) 1_565 2
Si19 N15 Si17 112(4) 1_565 2
Al18 N15 Si17 21.9(11) 2 2
Si18 N15 Si17 21.9(11) 2 2
Al20 N15 Si17 105(3) 1_565 2
Si20 N15 Si17 105(3) 1_565 2
Al17 N15 Si17 0.0 2 2
Si10 N15 Si9 47.6(19) . .
Al19 N15 Si9 125(4) 1_565 .
Si19 N15 Si9 125(4) 1_565 .
Al18 N15 Si9 122(3) 2 .
Si18 N15 Si9 122(3) 2 .
Al20 N15 Si9 113(4) 1_565 .
Si20 N15 Si9 113(4) 1_565 .
Al17 N15 Si9 112(3) 2 .
Si17 N15 Si9 112(3) 2 .
N17 N16 Si18 99(10) . .
N17 N16 Al19 84(9) . 2_656
Si18 N16 Al19 119(4) . 2_656
N17 N16 Si19 84(9) . 2_656
Si18 N16 Si19 119(4) . 2_656
Al19 N16 Si19 0.0 2_656 2_656
N17 N16 Si17 76(9) . .
Si18 N16 Si17 22.7(12) . .
Al19 N16 Si17 118(4) 2_656 .
Si19 N16 Si17 118(4) 2_656 .
N17 N16 Si11 104(10) . .
Si18 N16 Si11 122(4) . .
Al19 N16 Si11 116(4) 2_656 .
Si19 N16 Si11 116(4) 2_656 .
Si17 N16 Si11 125(4) . .
N17 N16 Al20 62(9) . 2_656
Si18 N16 Al20 117(4) . 2_656
Al19 N16 Al20 21.7(11) 2_656 2_656
Si19 N16 Al20 21.7(11) 2_656 2_656
Si17 N16 Al20 107(4) . 2_656
Si11 N16 Al20 121(4) . 2_656
N17 N16 Si20 62(9) . 2_656
Si18 N16 Si20 117(4) . 2_656
Al19 N16 Si20 21.7(11) 2_656 2_656
Si19 N16 Si20 21.7(11) 2_656 2_656
Si17 N16 Si20 107(4) . 2_656
Si11 N16 Si20 121(4) . 2_656
Al20 N16 Si20 0.0 2_656 2_656
N17 N16 Si22 169(10) . .
Si18 N16 Si22 88(3) . .
Al19 N16 Si22 85(3) 2_656 .
Si19 N16 Si22 85(3) 2_656 .
Si17 N16 Si22 111(4) . .
Si11 N16 Si22 80(3) . .
Al20 N16 Si22 107(3) 2_656 .
Si20 N16 Si22 107(3) 2_656 .
N16 N17 Al20 101(10) . 2_656
N16 N17 Si20 101(10) . 2_656
Al20 N17 Si20 0.0 2_656 2_656
N16 N17 Si17 86(9) . .
Al20 N17 Si17 118(3) 2_656 .
Si20 N17 Si17 118(3) 2_656 .
N16 N17 Al19 78(10) . 2_656
Al20 N17 Al19 22.5(11) 2_656 2_656
Si20 N17 Al19 22.5(11) 2_656 2_656
Si17 N17 Al19 119(3) . 2_656
N16 N17 Si19 78(10) . 2_656
Al20 N17 Si19 22.5(11) 2_656 2_656
Si20 N17 Si19 22.5(11) 2_656 2_656
Si17 N17 Si19 119(3) . 2_656
Al19 N17 Si19 0.0 2_656 2_656
N16 N17 Si18 63(9) . .
Al20 N17 Si18 118(3) 2_656 .
Si20 N17 Si18 118(3) 2_656 .
Si17 N17 Si18 22.5(10) . .
Al19 N17 Si18 109(3) 2_656 .
Si19 N17 Si18 109(3) 2_656 .
N16 N17 Si21 170(10) . .
Al20 N17 Si21 86(3) 2_656 .
Si20 N17 Si21 86(3) 2_656 .
Si17 N17 Si21 85(3) . .
Al19 N17 Si21 108(3) 2_656 .
Si19 N17 Si21 108(3) 2_656 .
Si18 N17 Si21 107(3) . .
N16 N17 Si12 100(10) . .
Al20 N17 Si12 121(3) 2_656 .
Si20 N17 Si12 121(3) 2_656 .
Si17 N17 Si12 118(3) . .
Al19 N17 Si12 123(3) 2_656 .
Si19 N17 Si12 123(3) 2_656 .
Si18 N17 Si12 121(3) . .
Si21 N17 Si12 83(3) . .
N19 N18 Al14 94(6) . 2
N19 N18 Si14 94(6) . 2
Al14 N18 Si14 0.0 2 2
N19 N18 Al13 77(6) . 2
Al14 N18 Al13 16.9(10) 2 2
Si14 N18 Al13 16.9(10) 2 2
N19 N18 Si13 77(6) . 2
Al14 N18 Si13 16.9(10) 2 2
Si14 N18 Si13 16.9(10) 2 2
Al13 N18 Si13 0.0 2 2
N19 N18 Al15 166(7) . 2_655
Al14 N18 Al15 99(3) 2 2_655
Si14 N18 Al15 99(3) 2 2_655
Al13 N18 Al15 116(3) 2 2_655
Si13 N18 Al15 116(3) 2 2_655
N19 N18 Si15 166(7) . 2_655
Al14 N18 Si15 99(3) 2 2_655
Si14 N18 Si15 99(3) 2 2_655
Al13 N18 Si15 116(3) 2 2_655
Si13 N18 Si15 116(3) 2 2_655
Al15 N18 Si15 0.0 2_655 2_655
N19 N18 Si18 82(5) . .
Al14 N18 Si18 120(3) 2 .
Si14 N18 Si18 120(3) 2 .
Al13 N18 Si18 118(3) 2 .
Si13 N18 Si18 118(3) 2 .
Al15 N18 Si18 92(3) 2_655 .
Si15 N18 Si18 92(3) 2_655 .
N19 N18 Si17 60(5) . .
Al14 N18 Si17 113(3) 2 .
Si14 N18 Si17 113(3) 2 .
Al13 N18 Si17 106(3) 2 .
Si13 N18 Si17 106(3) 2 .
Al15 N18 Si17 114(3) 2_655 .
Si15 N18 Si17 114(3) 2_655 .
Si18 N18 Si17 22.1(9) . .
N19 N18 Ba1 84(5) . .
Al14 N18 Ba1 93(2) 2 .
Si14 N18 Ba1 93(2) 2 .
Al13 N18 Ba1 89.1(18) 2 .
Si13 N18 Ba1 89.1(18) 2 .
Al15 N18 Ba1 94(2) 2_655 .
Si15 N18 Ba1 94(2) 2_655 .
Si18 N18 Ba1 145(2) . .
Si17 N18 Ba1 136(2) . .
N18 N19 Si17 93(6) . .
N18 N19 Al8 165(8) . 2_556
Si17 N19 Al8 97(4) . 2_556
N18 N19 Si8 165(8) . 2_556
Si17 N19 Si8 97(4) . 2_556
Al8 N19 Si8 0.0 2_556 2_556
N18 N19 Al13 74(6) . 2
Si17 N19 Al13 116(4) . 2
Al8 N19 Al13 91(3) 2_556 2
Si8 N19 Al13 91(3) 2_556 2
N18 N19 Si13 74(6) . 2
Si17 N19 Si13 116(4) . 2
Al8 N19 Si13 91(3) 2_556 2
Si8 N19 Si13 91(3) 2_556 2
Al13 N19 Si13 0.0 2 2
N18 N19 Al14 58(5) . 2
Si17 N19 Al14 112(4) . 2
Al8 N19 Al14 107(4) 2_556 2
Si8 N19 Al14 107(4) 2_556 2
Al13 N19 Al14 15.7(9) 2 2
Si13 N19 Al14 15.7(9) 2 2
N18 N19 Si14 58(5) . 2
Si17 N19 Si14 112(4) . 2
Al8 N19 Si14 107(4) 2_556 2
Si8 N19 Si14 107(4) 2_556 2
Al13 N19 Si14 15.7(9) 2 2
Si13 N19 Si14 15.7(9) 2 2
Al14 N19 Si14 0.0 2 2
N18 N19 Si18 71(5) . .
Si17 N19 Si18 22.3(12) . .
Al8 N19 Si18 120(4) 2_556 .
Si8 N19 Si18 120(4) 2_556 .
Al13 N19 Si18 113(3) 2 .
Si13 N19 Si18 113(3) 2 .
Al14 N19 Si18 103(3) 2 .
Si14 N19 Si18 103(3) 2 .
N18 N19 Al7 167(7) . 2_556
Si17 N19 Al7 97(3) . 2_556
Al8 N19 Al7 2.9(14) 2_556 2_556
Si8 N19 Al7 2.9(14) 2_556 2_556
Al13 N19 Al7 94(3) 2 2_556
Si13 N19 Al7 94(3) 2 2_556
Al14 N19 Al7 110(3) 2 2_556
Si14 N19 Al7 110(3) 2 2_556
Si18 N19 Al7 120(3) . 2_556
N21 N20 Si14 73(6) . .
N21 N20 Si7 161(7) . .
Si14 N20 Si7 95(3) . .
N21 N20 Si19 77(5) . .
Si14 N20 Si19 113(3) . .
Si7 N20 Si19 95(3) . .
N21 N20 Si13 59(5) . .
Si14 N20 Si13 15.6(9) . .
Si7 N20 Si13 110(3) . .
Si19 N20 Si13 111(2) . .
N21 N20 Si20 57(5) . .
Si14 N20 Si20 109(2) . .
Si7 N20 Si20 116(3) . .
Si19 N20 Si20 21.5(9) . .
Si13 N20 Si20 102(2) . .
N20 N21 Si13 96(6) . .
N20 N21 Si20 99(6) . .
Si13 N21 Si20 130(4) . .
N20 N21 Si14 79(6) . .
Si13 N21 Si14 17.8(10) . .
Si20 N21 Si14 127(4) . .
N20 N21 Si19 77(6) . .
Si13 N21 Si19 125(4) . .
Si20 N21 Si19 23.3(11) . .
Si14 N21 Si19 115(3) . .
N20 N21 Si16 154(7) . .
Si13 N21 Si16 93(3) . .
Si20 N21 Si16 93(3) . .
Si14 N21 Si16 111(3) . .
Si19 N21 Si16 116(3) . .
N20 N21 Ba1 69(5) . 2_646
Si13 N21 Ba1 87(2) . 2_646
Si20 N21 Ba1 143(3) . 2_646
Si14 N21 Ba1 86(2) . 2_646
Si19 N21 Ba1 136(3) . 2_646
Si16 N21 Ba1 88(2) . 2_646
N23 N22 Si16 94(7) . .
N23 N22 Al23 92(6) . 2_645
Si16 N22 Al23 125(3) . 2_645
N23 N22 Si23 92(6) . 2_645
Si16 N22 Si23 125(3) . 2_645
Al23 N22 Si23 0.0 2_645 2_645
N23 N22 Si15 69(6) . .
Si16 N22 Si15 25.3(15) . .
Al23 N22 Si15 119(3) 2_645 .
Si23 N22 Si15 119(3) 2_645 .
N23 N22 Al21 81(6) . 2_646
Si16 N22 Al21 119(3) . 2_646
Al23 N22 Al21 116(3) 2_645 2_646
Si23 N22 Al21 116(3) 2_645 2_646
Si15 N22 Al21 117(3) . 2_646
N23 N22 Si21 81(6) . 2_646
Si16 N22 Si21 119(3) . 2_646
Al23 N22 Si21 116(3) 2_645 2_646
Si23 N22 Si21 116(3) 2_645 2_646
Si15 N22 Si21 117(3) . 2_646
Al21 N22 Si21 0.0 2_646 2_646
N23 N22 Si20 166(7) . .
Si16 N22 Si20 97(3) . .
Al23 N22 Si20 88(3) 2_645 .
Si23 N22 Si20 88(3) 2_645 .
Si15 N22 Si20 122(3) . .
Al21 N22 Si20 86(2) 2_646 .
Si21 N22 Si20 86(2) 2_646 .
N23 N22 Al22 75(6) . 2_645
Si16 N22 Al22 127(3) . 2_645
Al23 N22 Al22 17.2(19) 2_645 2_645
Si23 N22 Al22 17.2(19) 2_645 2_645
Si15 N22 Al22 113(3) . 2_645
Al21 N22 Al22 110(3) 2_646 2_645
Si21 N22 Al22 110(3) 2_646 2_645
Si20 N22 Al22 104(3) . 2_645
N22 N23 Si15 86(7) . .
N22 N23 Si16 61(6) . .
Si15 N23 Si16 24.4(16) . .
N22 N23 Al18 173(8) . 2_645
Si15 N23 Al18 97(3) . 2_645
Si16 N23 Al18 121(3) . 2_645
N22 N23 Si18 173(8) . 2_645
Si15 N23 Si18 97(3) . 2_645
Si16 N23 Si18 121(3) . 2_645
Al18 N23 Si18 0.0 2_645 2_645
N22 N23 Al22 83(6) . 2_645
Si15 N23 Al22 121(4) . 2_645
Si16 N23 Al22 118(3) . 2_645
Al18 N23 Al22 91(3) 2_645 2_645
Si18 N23 Al22 91(3) 2_645 2_645
N22 N23 Si22 83(6) . 2_645
Si15 N23 Si22 121(4) . 2_645
Si16 N23 Si22 118(3) . 2_645
Al18 N23 Si22 91(3) 2_645 2_645
Si18 N23 Si22 91(3) 2_645 2_645
Al22 N23 Si22 0.0 2_645 2_645
N22 N23 Al23 65(6) . 2_645
Si15 N23 Al23 115(4) . 2_645
Si16 N23 Al23 105(3) . 2_645
Al18 N23 Al23 108(3) 2_645 2_645
Si18 N23 Al23 108(3) 2_645 2_645
Al22 N23 Al23 17.7(18) 2_645 2_645
Si22 N23 Al23 17.7(18) 2_645 2_645
N22 N23 Si23 65(6) . 2_645
Si15 N23 Si23 115(4) . 2_645
Si16 N23 Si23 105(3) . 2_645
Al18 N23 Si23 108(3) 2_645 2_645
Si18 N23 Si23 108(3) 2_645 2_645
Al22 N23 Si23 17.7(18) 2_645 2_645
Si22 N23 Si23 17.7(18) 2_645 2_645
Al23 N23 Si23 0.0 2_645 2_645
N22 N23 Si21 76(6) . 2_646
Si15 N23 Si21 121(3) . 2_646
Si16 N23 Si21 107(3) . 2_646
Al18 N23 Si21 108(3) 2_645 2_646
Si18 N23 Si21 108(3) 2_645 2_646
Al22 N23 Si21 111(3) 2_645 2_646
Si22 N23 Si21 111(3) 2_645 2_646
Al23 N23 Si21 107(3) 2_645 2_646
Si23 N23 Si21 107(3) 2_645 2_646
N25 N24 Si8 94(6) . .
N25 N24 Al21 99(6) . 2_546
Si8 N24 Al21 130(3) . 2_546
N25 N24 Si21 99(6) . 2_546
Si8 N24 Si21 130(3) . 2_546
Al21 N24 Si21 0.0 2_546 2_546
N25 N24 Si7 70(6) . .
Si8 N24 Si7 25.9(15) . .
Al21 N24 Si7 122(3) 2_546 .
Si21 N24 Si7 122(3) 2_546 .
N25 N24 Al23 77(6) . 2_646
Si8 N24 Al23 113(3) . 2_646
Al21 N24 Al23 117(3) 2_546 2_646
Si21 N24 Al23 117(3) 2_546 2_646
Si7 N24 Al23 115(3) . 2_646
N25 N24 Si23 77(6) . 2_646
Si8 N24 Si23 113(3) . 2_646
Al21 N24 Si23 117(3) 2_546 2_646
Si21 N24 Si23 117(3) 2_546 2_646
Si7 N24 Si23 115(3) . 2_646
Al23 N24 Si23 0.0 2_646 2_646
N25 N24 Si17 160(7) . 2_546
Si8 N24 Si17 94(3) . 2_546
Al21 N24 Si17 90(2) 2_546 2_546
Si21 N24 Si17 90(2) 2_546 2_546
Si7 N24 Si17 120(3) . 2_546
Al23 N24 Si17 83(3) 2_646 2_546
Si23 N24 Si17 83(3) 2_646 2_546
N25 N24 Al17 160(7) . 2_546
Si8 N24 Al17 94(3) . 2_546
Al21 N24 Al17 90(2) 2_546 2_546
Si21 N24 Al17 90(2) 2_546 2_546
Si7 N24 Al17 120(3) . 2_546
Al23 N24 Al17 83(3) 2_646 2_546
Si23 N24 Al17 83(3) 2_646 2_546
Si17 N24 Al17 0.0(15) 2_546 2_546
N25 N24 Si22 62(6) . 2_646
Si8 N24 Si22 118(3) . 2_646
Al21 N24 Si22 111(3) 2_546 2_646
Si21 N24 Si22 111(3) 2_546 2_646
Si7 N24 Si22 111(3) . 2_646
Al23 N24 Si22 16.8(17) 2_646 2_646
Si23 N24 Si22 16.8(17) 2_646 2_646
Si17 N24 Si22 98(3) 2_546 2_646
Al17 N24 Si22 98(3) 2_546 2_646
N24 N25 Si7 86(6) . .
N24 N25 Al22 97(6) . 2_646
Si7 N25 Al22 130(4) . 2_646
N24 N25 Si22 97(6) . 2_646
Si7 N25 Si22 130(4) . 2_646
Al22 N25 Si22 0.0 2_646 2_646
N24 N25 Si8 62(6) . .
Si7 N25 Si8 25.5(15) . .
Al22 N25 Si8 119(3) 2_646 .
Si22 N25 Si8 119(3) 2_646 .
N24 N25 Si19 162(7) . .
Si7 N25 Si19 97(3) . .
Al22 N25 Si19 95(3) 2_646 .
Si22 N25 Si19 95(3) 2_646 .
Si8 N25 Si19 122(3) . .
N24 N25 Al23 80(6) . 2_646
Si7 N25 Al23 121(4) . 2_646
Al22 N25 Al23 18.2(18) 2_646 2_646
Si22 N25 Al23 18.2(18) 2_646 2_646
Si8 N25 Al23 105(3) . 2_646
Si19 N25 Al23 113(3) . 2_646
N24 N25 Si23 80(6) . 2_646
Si7 N25 Si23 121(4) . 2_646
Al22 N25 Si23 18.2(18) 2_646 2_646
Si22 N25 Si23 18.2(18) 2_646 2_646
Si8 N25 Si23 105(3) . 2_646
Si19 N25 Si23 113(3) . 2_646
Al23 N25 Si23 0.0 2_646 2_646
N24 N25 Si21 59(5) . 2_546
Si7 N25 Si21 114(3) . 2_546
Al22 N25 Si21 110(3) 2_646 2_546
Si22 N25 Si21 110(3) 2_646 2_546
Si8 N25 Si21 105(3) . 2_546
Si19 N25 Si21 104(3) . 2_546
Al23 N25 Si21 106(3) 2_646 2_546
Si23 N25 Si21 106(3) 2_646 2_546

loop_
_geom_bond_atom_site_label_1
_geom_bond_atom_site_label_2
_geom_bond_distance
_geom_bond_site_symmetry_2
Ba1 N11 2.92(2) 2
Ba1 N7 2.95(2) 2_656
Ba1 N4 2.97(2) 2_655
Ba1 N11 3.04(2) 2_656
Ba1 N4 3.07(2) 2_656
Ba1 N7 3.08(2) 2_556
Ba1 N20 3.12(4) 2_656
Ba1 N18 3.17(5) .
Ba1 N6 3.18(3) .
Ba1 N19 3.21(6) .
Ba1 N10 3.22(3) .
Ba1 Si3 3.223(7) .
Ba2 Al10 1.79(2) 2_546
Ba2 Si10 1.79(2) 2_546
Ba2 Si12 1.81(2) .
Ba2 Si21 1.98(3) .
Ba2 N13 2.78(7) 1_455
Ba2 N17 2.87(7) .
Ba2 N15 2.92(7) 2_546
Ba2 N2 2.93(4) 1_455
Ba2 Eu3 2.957(11) 1_556
Ba2 Ba3 2.957(11) 1_556
Ba3 Al9 1.74(2) 2_645
Ba3 Si9 1.74(2) 2_645
Ba3 Si11 1.85(2) .
Ba3 Si22 1.92(4) .
Ba3 Si23 2.08(5) .
Ba3 N14 2.84(6) 2_645
Ba3 N16 2.91(7) .
Ba3 Eu2 2.957(11) 1_554
Ba3 Ba2 2.957(11) 1_554
Si1 N3 1.74(3) 2_545
Si1 N5 1.75(3) 1_554
Si1 N8 1.76(3) .
Si1 N9 1.82(3) .
Si2 N5 1.80(3) .
Si2 N7 1.81(2) .
Si2 N8 1.82(3) .
Si2 N1 1.83(3) 1_455
Si3 N11 1.59(2) 2_655
Si3 N4 1.83(2) 2_655
Si3 N7 1.84(2) 2_656
Si3 N10 1.84(3) .
Si3 Al13 2.54(2) 2_655
Si3 Si13 2.54(2) 2_655
Si3 Al14 2.89(2) 2_655
Si3 Ba1 3.471(6) 1_655
Si3 Eu1 3.471(6) 1_655
Si3 Eu1 3.480(6) 1_554
Si4 N1 1.73(3) .
Si4 N3 1.75(3) 2_646
Si4 N2 1.76(3) .
Si4 N8 1.76(3) .
Si4 Ba1 3.676(11) 2_646
Si4 Ba2 3.834(17) 1_655
Si4 Ba3 3.841(12) 1_556
Si5 N7 1.79(2) 2_556
Si5 N4 1.81(2) 2_656
Si5 N6 1.80(3) .
Si5 N11 2.02(2) 2_556
Si5 Al14 2.55(2) 2_556
Si5 Si14 2.55(2) 2_556
Si5 Al13 2.86(2) 2_556
Si5 Eu1 3.469(5) 1_556
Si5 Ba1 3.469(5) 1_556
Si5 Ba1 3.476(6) 1_455
Si6 N5 1.77(3) 1_554
Si6 N4 1.78(3) .
Si6 N1 1.81(3) .
Si6 N3 1.83(3) 2_645
Si7 Si8 0.75(4) .
Si7 N25 1.61(6) .
Si7 N24 1.71(5) .
Si7 N6 1.71(3) 2_546
Si7 N20 1.71(6) .
Si7 N10 1.88(3) 2_646
Si7 Si14 2.48(3) .
Si7 Si19 2.55(2) .
Si8 N24 1.54(5) .
Si8 N19 1.70(8) 2_546
Si8 N25 1.74(6) .
Si8 N10 1.74(3) 2_646
Si8 N6 1.87(3) 2_546
Si8 Si13 2.45(3) 1_556
Si8 Al13 2.45(3) 1_556
Si8 Si17 2.51(2) 2_546
Si8 Al17 2.51(2) 2_546
Si8 Si23 2.80(5) 2_646
Si9 Si10 1.47(3) .
Si9 Eu3 1.74(2) 2_655
Si9 Ba3 1.74(2) 2_655
Si9 N13 1.78(9) 2_655
Si9 N9 1.79(4) 2
Si9 N2 1.80(4) 2_656
Si9 N14 1.88(6) .
Si9 N15 1.91(7) .
Si9 Al23 2.54(5) 2_655
Si9 Si23 2.54(5) 2_655
Si9 Al22 2.76(4) 2_655
Si10 N15 1.72(7) .
Si10 N12 1.51(19) 2_556
Si10 Eu2 1.79(2) 2_556
Si10 Ba2 1.79(2) 2_556
Si10 N2 1.79(4) 2_656
Si10 N9 1.80(4) 2
Si10 N14 1.99(6) .
Si10 Al21 2.80(3) 2_556
Si10 Si21 2.80(3) 2_556
Si10 Ba3 3.207(17) 2_655
Si11 Si12 1.42(3) .
Si11 N2 1.82(4) .
Si11 N9 1.82(4) .
Si11 N16 1.88(7) .
Si11 N13 1.89(8) .
Si11 N17 2.09(6) .
Si11 Si22 2.51(5) .
Si12 N9 1.79(4) .
Si12 N2 1.83(4) .
Si12 N12 2.16(18) .
Si12 N17 2.04(6) .
Si12 N16 2.22(7) .
Si12 Si21 2.64(3) .
Si13 N21 1.57(6) .
Si13 N18 1.70(5) 2_545
Si13 N19 1.73(7) 2_545
Si13 N20 1.83(5) .
Si13 N10 2.05(4) 2_645
Si13 N11 2.09(5) .
Si13 Al8 2.45(3) 1_554
Si13 Si8 2.45(3) 1_554
Si13 Si16 2.51(3) .
Si13 Al3 2.54(2) 2_645
Si13 Si3 2.54(2) 2_645
Si14 N18 1.57(5) 2_545
Si14 N21 1.63(6) .
Si14 N20 1.67(5) .
Si14 N19 1.84(7) 2_545
Si14 N11 2.16(4) .
Si14 N6 2.17(3) 2_546
Si14 Al15 2.55(3) 1_455
Si14 Si15 2.55(3) 1_455
Si14 Al5 2.55(2) 2_546
Si14 Si5 2.55(2) 2_546
Si15 Si16 0.72(4) .
Si15 N23 1.58(6) .
Si15 N22 1.68(5) .
Si15 N18 1.77(6) 2_645
Si15 N6 1.81(3) 2_646
Si15 N10 1.84(3) 2_645
Si15 Si18 2.54(2) 2_645
Si15 Al18 2.54(2) 2_645
Si15 Al14 2.55(3) 1_655
Si15 Si14 2.55(3) 1_655
Si15 Al23 2.89(5) 2_645
Si16 N22 1.53(5) .
Si16 N23 1.73(6) .
Si16 N10 1.80(4) 2_645
Si16 N6 1.82(3) 2_646
Si16 N21 1.87(7) .
Si16 Si20 2.53(2) .
Si16 Al23 2.83(5) 2_645
Si17 Si18 0.71(2) .
Si17 N19 1.63(6) .
Si17 N14 1.70(6) 2_545
Si17 N17 1.78(6) .
Si17 N16 1.83(7) .
Si17 N24 1.87(5) 2_556
Si17 N18 1.88(5) .
Si17 N15 1.87(7) 2_545
Si17 Al23 2.43(5) 1_455
Si17 Si23 2.43(5) 1_455
Si17 Al8 2.51(2) 2_556
Si18 N16 1.65(7) .
Si18 N18 1.76(5) .
Si18 N23 1.81(7) 2_655
Si18 N14 1.83(6) 2_545
Si18 N17 1.83(6) .
Si18 N15 1.84(7) 2_545
Si18 N19 1.85(6) .
Si18 Al15 2.54(2) 2_655
Si18 Si15 2.54(2) 2_655
Si19 Si20 0.70(2) .
Si19 N15 1.76(7) 1_545
Si19 N20 1.76(5) .
Si19 N21 1.76(6) .
Si19 N25 1.80(6) .
Si19 N16 1.79(7) 2_646
Si19 N17 1.82(6) 2_646
Si19 N14 1.83(5) 1_545
Si19 Si22 2.59(4) 2_646
Si20 N21 1.62(6) .
Si20 N17 1.69(6) 2_646
Si20 N14 1.78(5) 1_545
Si20 N22 1.84(5) .
Si20 N15 1.85(7) 1_545
Si20 N16 1.87(7) 2_646
Si20 N20 1.90(5) .
Si20 Al23 2.44(5) 2_645
Si20 Si23 2.44(5) 2_645
Si20 Al21 2.49(3) 2_646
Si21 N24 1.69(4) 2_556
Si21 N12 1.75(19) .
Si21 N22 1.81(5) 2_656
Si21 N23 1.85(6) 2_656
Si21 N25 1.94(6) 2_556
Si21 N17 1.96(7) .
Si21 Al20 2.49(3) 2_656
Si21 Si20 2.49(3) 2_656
Si22 Si23 0.56(5) .
Si22 N13 1.62(8) .
Si22 N25 1.72(6) 2_656
Si22 N23 1.81(7) 2_655
Si22 N22 1.86(5) 2_655
Si22 N24 1.94(6) 2_656
Si22 N16 2.03(9) .
Si23 N22 1.67(6) 2_655
Si23 N13 1.79(8) .
Si23 N25 1.80(7) 2_656
Si23 N24 1.81(6) 2_656
Si23 N23 1.84(7) 2_655
Si23 N14 1.93(8) 2_645
Si23 N15 2.33(9) 2_645
Si23 Al17 2.43(5) 1_655
N1 Al2 1.83(3) 1_655
N1 Si2 1.83(3) 1_655
N2 Al10 1.79(4) 2_646
N2 Si10 1.79(4) 2_646
N2 Al9 1.80(4) 2_646
N2 Si9 1.80(4) 2_646
N2 Eu2 2.93(4) 1_655
N2 Ba2 2.93(4) 1_655
N3 Al1 1.74(3) 2
N3 Si1 1.74(3) 2
N3 Al4 1.75(3) 2_656
N3 Si4 1.75(3) 2_656
N3 Al6 1.83(3) 2_655
N3 Si6 1.83(3) 2_655
N4 Al5 1.81(2) 2_646
N4 Si5 1.81(2) 2_646
N4 Al3 1.83(2) 2_645
N4 Si3 1.83(2) 2_645
N4 Ba1 2.97(2) 2_645
N4 Eu1 2.97(2) 2_645
N4 Eu1 3.07(2) 2_646
N4 Ba1 3.07(2) 2_646
N5 Al1 1.75(3) 1_556
N5 Si1 1.75(3) 1_556
N5 Al6 1.77(3) 1_556
N5 Si6 1.77(3) 1_556
N6 Al7 1.71(3) 2_556
N6 Si7 1.71(3) 2_556
N6 Al15 1.81(3) 2_656
N6 Si15 1.81(3) 2_656
N6 Al16 1.82(3) 2_656
N6 Si16 1.82(3) 2_656
N6 Al8 1.87(3) 2_556
N6 Si8 1.87(3) 2_556
N6 Si14 2.17(3) 2_556
N6 Al14 2.17(3) 2_556
N7 Al5 1.79(2) 2_546
N7 Si5 1.79(2) 2_546
N7 Al3 1.84(2) 2_646
N7 Si3 1.84(2) 2_646
N7 Ba1 2.95(2) 2_646
N7 Eu1 2.95(2) 2_646
N7 Ba1 3.08(2) 2_546
N7 Eu1 3.08(2) 2_546
N9 Al9 1.79(4) 2_545
N9 Si9 1.79(4) 2_545
N9 Al10 1.80(4) 2_545
N9 Si10 1.80(4) 2_545
N9 Eu2 2.98(4) 1_554
N9 Ba2 2.98(4) 1_554
N10 Al8 1.74(3) 2_656
N10 Si8 1.74(3) 2_656
N10 Al16 1.80(4) 2_655
N10 Si16 1.80(4) 2_655
N10 Al15 1.84(3) 2_655
N10 Si15 1.84(3) 2_655
N10 Si7 1.88(3) 2_656
N10 Al7 1.88(3) 2_656
N10 Si13 2.05(4) 2_655
N10 Al13 2.05(4) 2_655
N11 Al3 1.59(2) 2_645
N11 Si3 1.59(2) 2_645
N11 Al5 2.02(2) 2_546
N11 Si5 2.02(2) 2_546
N11 Ba1 2.92(2) 2_545
N11 Eu1 2.92(2) 2_545
N11 Eu1 3.04(2) 2_646
N11 Ba1 3.04(2) 2_646
N12 Al10 1.51(19) 2_546
N12 Si10 1.51(19) 2_546
N12 Ba3 2.94(17) 1_455
N12 Eu3 2.94(17) 1_455
N12 Eu3 3.08(17) 1_556
N12 Ba3 3.08(17) 1_556
N13 Al9 1.78(9) 2_645
N13 Si9 1.78(9) 2_645
N13 Ba2 2.78(7) 1_655
N13 Eu2 2.78(7) 1_655
N13 Ba2 3.19(7) 1_554
N13 Eu2 3.19(7) 1_554
N14 Al17 1.70(5) 2
N14 Si17 1.70(5) 2
N14 Al20 1.78(5) 1_565
N14 Si20 1.78(5) 1_565
N14 Al18 1.83(6) 2
N14 Si18 1.83(6) 2
N14 Al19 1.83(5) 1_565
N14 Si19 1.83(5) 1_565
N14 Al23 1.93(8) 2_655
N14 Si23 1.93(8) 2_655
N15 Al19 1.76(7) 1_565
N15 Si19 1.76(7) 1_565
N15 Al18 1.84(7) 2
N15 Si18 1.84(7) 2
N15 Al20 1.85(7) 1_565
N15 Si20 1.85(7) 1_565
N15 Al17 1.87(7) 2
N15 Si17 1.87(7) 2
N16 N17 0.57(10) .
N16 Al19 1.79(7) 2_656
N16 Si19 1.79(7) 2_656
N16 Al20 1.87(7) 2_656
N16 Si20 1.87(7) 2_656
N17 Al20 1.69(6) 2_656
N17 Si20 1.69(6) 2_656
N17 Al19 1.82(6) 2_656
N17 Si19 1.82(6) 2_656
N18 N19 0.85(8) .
N18 Al14 1.57(5) 2
N18 Si14 1.57(5) 2
N18 Al13 1.70(5) 2
N18 Si13 1.70(5) 2
N18 Al15 1.77(6) 2_655
N18 Si15 1.77(6) 2_655
N19 Al8 1.70(8) 2_556
N19 Si8 1.70(8) 2_556
N19 Al13 1.73(7) 2
N19 Si13 1.73(7) 2
N19 Al14 1.84(7) 2
N19 Si14 1.84(7) 2
N19 Al7 2.44(7) 2_556
N20 N21 0.78(7) .
N21 Ba1 3.32(6) 2_646
N22 N23 0.71(6) .
N22 Al23 1.67(6) 2_645
N22 Si23 1.67(6) 2_645
N22 Al21 1.81(5) 2_646
N22 Si21 1.81(5) 2_646
N22 Al22 1.86(5) 2_645
N23 Al18 1.81(7) 2_645
N23 Si18 1.81(7) 2_645
N23 Al22 1.81(7) 2_645
N23 Si22 1.81(7) 2_645
N23 Al23 1.84(7) 2_645
N23 Si23 1.84(7) 2_645
N23 Si21 1.85(6) 2_646
N24 N25 0.71(6) .
N24 Al21 1.69(4) 2_546
N24 Si21 1.69(4) 2_546
N24 Al23 1.81(6) 2_646
N24 Si23 1.81(6) 2_646
N24 Si17 1.87(5) 2_546
N24 Al17 1.87(5) 2_546
N24 Si22 1.94(6) 2_646
N25 Al22 1.72(6) 2_646
N25 Si22 1.72(6) 2_646
N25 Al23 1.80(7) 2_646
N25 Si23 1.80(7) 2_646
N25 Si21 1.94(6) 2_546
